data_7209522
loop_
_publ_author_name
'Shimizu, Soji'
'Miura, Akito'
'Kobayashi, Nagao'

_publ_section_title
;
 Highly deformed phthalocyanine as a suitable scaffold for pristine
 fullerenes
;
_journal_issue 19
_journal_name_full CrystEngComm
_journal_page_first 3759
_journal_paper_doi 10.1039/c2ce26618k
_journal_volume 15
_journal_year 2013
_chemical_formula_moiety 'C80 H50 N8, C70, 3.5(C6 H5 Br), C3 H8 O, O'
_chemical_formula_sum 'C172.5 H71.5 Br3.5 N8 O1.5'
_chemical_formula_weight 2559.56
_chemical_name_systematic
;
?
;
_space_group_IT_number 14
_symmetry_cell_setting monoclinic
_symmetry_Int_Tables_number 14
_symmetry_space_group_name_Hall '-P 2ybc'
_symmetry_space_group_name_H-M 'P 1 21/c 1'
_atom_sites_solution_hydrogens geom
_atom_sites_solution_primary direct
_atom_sites_solution_secondary difmap
_audit_creation_method SHELXL-97
_cell_angle_alpha 90.00
_cell_angle_beta 93.280(2)
_cell_angle_gamma 90.00
_cell_formula_units_Z 4
_cell_length_a 15.5528(7)
_cell_length_b 26.0130(12)
_cell_length_c 27.1199(12)
_cell_measurement_reflns_used 9767
_cell_measurement_temperature 90(2)
_cell_measurement_theta_max 71.33
_cell_measurement_theta_min 3.20
_cell_volume 10954.1(9)
_computing_cell_refinement 'Bruker SAINT'
_computing_data_collection 'Bruker APEX2'
_computing_data_reduction 'Bruker SAINT'
_computing_molecular_graphics 'Yadokari-XG 2009 (Wakita, Nemoto et al., 2009)'
_computing_publication_material 'Yadokari-XG 2009 (Wakita, Nemoto et al., 2009)'
_computing_structure_refinement 'SHELXL-97 (Sheldrick, 2008)'
_computing_structure_solution 'SHELXS-97 (Sheldrick, 2008)'
_diffrn_ambient_temperature 90(2)
_diffrn_detector_area_resol_mean 8.333
_diffrn_measured_fraction_theta_full 0.949
_diffrn_measured_fraction_theta_max 0.949
_diffrn_measurement_device_type 'Bruker APEXII CCD area detector'
_diffrn_measurement_method '\f and \w scans'
_diffrn_radiation_monochromator 'Bruker Helios multilayer confocal mirror'
_diffrn_radiation_source 'Bruker TXS fine-focus rotating anode'
_diffrn_radiation_type CuK\a
_diffrn_radiation_wavelength 1.54178
_diffrn_reflns_av_R_equivalents 0.0278
_diffrn_reflns_av_sigmaI/netI 0.0237
_diffrn_reflns_limit_h_max 19
_diffrn_reflns_limit_h_min -18
_diffrn_reflns_limit_k_max 30
_diffrn_reflns_limit_k_min -26
_diffrn_reflns_limit_l_max 33
_diffrn_reflns_limit_l_min -32
_diffrn_reflns_number 76797
_diffrn_reflns_theta_full 71.49
_diffrn_reflns_theta_max 71.49
_diffrn_reflns_theta_min 2.36
_diffrn_standards_number 0
_exptl_absorpt_coefficient_mu 2.143
_exptl_absorpt_correction_T_max 0.8364
_exptl_absorpt_correction_T_min 0.6025
_exptl_absorpt_correction_type numerical
_exptl_absorpt_process_details
;
SADABS (Sheldrick, 1997)
;
_exptl_crystal_colour green
_exptl_crystal_density_diffrn 1.552
_exptl_crystal_description prism
_exptl_crystal_F_000 5188
_exptl_crystal_size_max 0.35
_exptl_crystal_size_mid 0.15
_exptl_crystal_size_min 0.10
_refine_diff_density_max 2.494
_refine_diff_density_min -1.985
_refine_diff_density_rms 0.077
_refine_ls_extinction_method none
_refine_ls_goodness_of_fit_ref 1.035
_refine_ls_hydrogen_treatment constr
_refine_ls_matrix_type full
_refine_ls_number_parameters 1722
_refine_ls_number_reflns 20243
_refine_ls_number_restraints 169
_refine_ls_restrained_S_all 1.035
_refine_ls_R_factor_all 0.0549
_refine_ls_R_factor_gt 0.0534
_refine_ls_shift/su_max 0.004
_refine_ls_shift/su_mean 0.000
_refine_ls_structure_factor_coef Fsqd
_refine_ls_weighting_details 'calc w=1/[\s^2^(Fo^2^)+(0.0469P)^2^+31.6484P] where P=(Fo^2^+2Fc^2^)/3'
_refine_ls_weighting_scheme calc
_refine_ls_wR_factor_gt 0.1294
_refine_ls_wR_factor_ref 0.1305
_reflns_number_gt 19452
_reflns_number_total 20243
_reflns_threshold_expression >2sigma(I)
_cod_data_source_file c2ce26618k.txt
_cod_data_source_block test2
_cod_original_sg_symbol_H-M 'P 21/c'
_cod_original_formula_sum 'C172.50 H71.50 Br3.50 N8 O1.50'
_cod_database_code 7209522

loop_
_symmetry_equiv_pos_as_xyz
'x, y, z'
'-x, y+1/2, -z+1/2'
'-x, -y, -z'
'x, -y-1/2, z-1/2'

loop_
_atom_site_label
_atom_site_type_symbol
_atom_site_fract_x
_atom_site_fract_y
_atom_site_fract_z
_atom_site_U_iso_or_equiv
_atom_site_adp_type
_atom_site_occupancy
_atom_site_symmetry_multiplicity
_atom_site_calc_flag
_atom_site_refinement_flags
_atom_site_disorder_assembly
_atom_site_disorder_group
C1 C 0.61412(19) 0.33205(11) 0.21120(11) 0.0224(6) Uani 1 1 d . A 1
C2 C 0.52277(19) 0.32594(11) 0.21033(10) 0.0212(6) Uani 1 1 d . A 1
C3 C 0.47494(19) 0.34822(11) 0.17000(11) 0.0227(6) Uani 1 1 d . A 1
C4 C 0.5165(2) 0.36641(10) 0.12743(11) 0.0237(6) Uani 1 1 d . A 1
C5 C 0.6062(2) 0.36283(10) 0.12428(11) 0.0251(6) Uani 1 1 d . A 1
C6 C 0.65461(19) 0.35024(11) 0.16871(12) 0.0249(6) Uani 1 1 d . A 1
C7 C 0.73799(18) 0.32614(11) 0.16776(12) 0.0258(6) Uani 1 1 d . A 1
C8 C 0.75041(19) 0.29252(12) 0.21013(11) 0.0262(6) Uani 1 1 d . A 1
C9 C 0.6711(2) 0.29621(12) 0.23692(11) 0.0262(6) Uani 1 1 d . A 1
C10 C 0.6391(2) 0.25321(12) 0.25858(10) 0.0256(6) Uani 1 1 d . A 1
C11 C 0.54775(19) 0.24429(12) 0.25574(10) 0.0231(6) Uani 1 1 d . A 1
C12 C 0.48839(18) 0.28018(11) 0.23397(10) 0.0191(5) Uani 1 1 d . A 1
C13 C 0.40875(18) 0.25969(11) 0.21517(10) 0.0207(6) Uani 1 1 d . A 1
C14 C 0.35858(17) 0.28551(11) 0.17625(10) 0.0208(6) Uani 1 1 d . A 1
C15 C 0.39125(18) 0.32897(11) 0.15407(11) 0.0228(6) Uani 1 1 d . A 1
C16 C 0.37911(19) 0.33618(12) 0.10130(12) 0.0261(6) Uani 1 1 d . A 1
C17 C 0.4572(2) 0.35907(11) 0.08500(12) 0.0268(6) Uani 1 1 d . A 1
C18 C 0.4886(2) 0.34428(11) 0.04067(11) 0.0273(6) Uani 1 1 d . A 1
C19 C 0.5796(2) 0.33681(11) 0.03682(11) 0.0263(6) Uani 1 1 d . A 1
C20 C 0.6400(2) 0.34731(11) 0.07672(12) 0.0270(6) Uani 1 1 d . A 1
C21 C 0.7186(2) 0.32053(12) 0.07735(12) 0.0275(6) Uani 1 1 d . A 1
C22 C 0.76927(18) 0.31172(11) 0.12269(12) 0.0249(6) Uani 1 1 d . A 1
C23 C 0.81431(18) 0.26337(12) 0.11902(12) 0.0264(6) Uani 1 1 d . A 1
C24 C 0.82493(18) 0.23101(13) 0.15966(12) 0.0285(7) Uani 1 1 d . A 1
C25 C 0.79224(19) 0.24608(13) 0.20622(12) 0.0283(7) Uani 1 1 d . A 1
C26 C 0.7576(2) 0.20063(12) 0.22930(11) 0.0279(7) Uani 1 1 d . A 1
C27 C 0.6834(2) 0.20416(12) 0.25493(10) 0.0268(6) Uani 1 1 d . A 1
C28 C 0.61794(19) 0.16553(12) 0.24906(10) 0.0244(6) Uani 1 1 d . A 1
C29 C 0.5336(2) 0.18972(12) 0.24988(10) 0.0241(6) Uani 1 1 d . A 1
C30 C 0.46162(19) 0.17024(12) 0.22215(11) 0.0245(6) Uani 1 1 d . A 1
C31 C 0.39523(18) 0.20567(11) 0.20942(11) 0.0237(6) Uani 1 1 d . A 1
C32 C 0.33541(18) 0.19780(12) 0.16614(12) 0.0250(6) Uani 1 1 d . A 1
C33 C 0.31231(17) 0.24779(11) 0.14604(11) 0.0219(6) Uani 1 1 d . A 1
C34 C 0.30149(18) 0.25469(12) 0.09522(12) 0.0263(6) Uani 1 1 d . A 1
C35 C 0.33526(19) 0.29955(12) 0.07239(12) 0.0281(7) Uani 1 1 d . A 1
C36 C 0.3681(2) 0.28408(13) 0.02537(11) 0.0301(7) Uani 1 1 d . A 1
C37 C 0.4428(2) 0.30659(12) 0.01008(11) 0.0291(7) Uani 1 1 d . A 1
C38 C 0.5076(2) 0.27504(13) -0.01179(11) 0.0303(7) Uani 1 1 d . A 1
C39 C 0.5917(2) 0.29406(12) 0.00458(11) 0.0284(7) Uani 1 1 d . A 1
C40 C 0.6633(2) 0.26052(12) 0.01171(11) 0.0269(6) Uani 1 1 d . A 1
C41 C 0.7306(2) 0.27757(12) 0.04511(11) 0.0276(7) Uani 1 1 d . A 1
C42 C 0.78864(19) 0.24203(13) 0.07055(12) 0.0281(7) Uani 1 1 d . A 1
C43 C 0.77540(19) 0.19014(12) 0.06511(11) 0.0257(6) Uani 1 1 d . A 1
C44 C 0.78710(18) 0.15590(12) 0.10766(12) 0.0263(6) Uani 1 1 d . A 1
C45 C 0.81109(18) 0.17613(12) 0.15361(12) 0.0268(6) Uani 1 1 d . A 1
C46 C 0.76945(18) 0.15748(12) 0.19669(11) 0.0255(6) Uani 1 1 d . A 1
C47 C 0.70653(19) 0.11982(11) 0.19168(11) 0.0234(6) Uani 1 1 d . A 1
C48 C 0.62888(19) 0.12420(11) 0.21823(10) 0.0227(6) Uani 1 1 d . A 1
C49 C 0.55721(19) 0.10537(11) 0.18666(11) 0.0232(6) Uani 1 1 d . A 1
C50 C 0.47367(19) 0.12603(11) 0.18917(11) 0.0245(6) Uani 1 1 d . A 1
C51 C 0.41804(18) 0.12127(11) 0.14582(12) 0.0252(6) Uani 1 1 d . A 1
C52 C 0.34705(18) 0.15668(12) 0.13527(12) 0.0266(6) Uani 1 1 d . A 1
C53 C 0.33533(18) 0.16335(12) 0.08289(12) 0.0282(7) Uani 1 1 d . A 1
C54 C 0.31338(18) 0.21108(13) 0.06271(12) 0.0276(7) Uani 1 1 d . A 1
C55 C 0.3545(2) 0.22960(13) 0.01966(11) 0.0298(7) Uani 1 1 d . A 1
C56 C 0.4165(2) 0.19972(13) -0.00156(11) 0.0306(7) Uani 1 1 d . A 1
C57 C 0.4944(2) 0.22285(13) -0.01729(10) 0.0291(7) Uani 1 1 d . A 1
C58 C 0.5649(2) 0.18716(13) -0.00687(10) 0.0284(7) Uani 1 1 d . A 1
C59 C 0.6497(2) 0.20504(12) 0.00584(10) 0.0259(6) Uani 1 1 d . A 1
C60 C 0.7040(2) 0.17137(12) 0.03419(10) 0.0251(6) Uani 1 1 d . A 1
C61 C 0.66998(19) 0.12621(11) 0.05686(11) 0.0242(6) Uani 1 1 d . A 1
C62 C 0.72076(19) 0.11704(11) 0.10225(11) 0.0247(6) Uani 1 1 d . A 1
C63 C 0.6812(2) 0.09930(11) 0.14303(11) 0.0249(6) Uani 1 1 d . A 1
C64 C 0.58892(19) 0.09033(10) 0.14053(11) 0.0221(6) Uani 1 1 d . A 1
C65 C 0.53897(19) 0.09555(10) 0.09545(11) 0.0235(6) Uani 1 1 d . A 1
C66 C 0.4507(2) 0.10641(11) 0.09955(12) 0.0256(6) Uani 1 1 d . A 1
C67 C 0.4007(2) 0.13219(11) 0.06043(12) 0.0278(7) Uani 1 1 d . A 1
C68 C 0.4396(2) 0.15022(13) 0.01970(11) 0.0292(7) Uani 1 1 d . A 1
C69 C 0.5314(2) 0.14242(12) 0.01580(11) 0.0273(6) Uani 1 1 d . A 1
C70 C 0.58121(19) 0.11442(11) 0.05170(11) 0.0229(6) Uani 1 1 d . A 1
N1 N 0.55613(13) 0.31979(8) 0.36267(8) 0.0128(4) Uani 1 1 d . . .
H1 H 0.5566 0.2882 0.3743 0.015 Uiso 1 1 calc R . .
C71 C 0.48321(16) 0.34615(9) 0.34790(9) 0.0117(5) Uani 1 1 d . . .
C72 C 0.51018(16) 0.39406(9) 0.32542(9) 0.0123(5) Uani 1 1 d . . .
C73 C 0.46266(16) 0.43413(10) 0.30208(9) 0.0130(5) Uani 1 1 d . . .
C74 C 0.50982(17) 0.47794(10) 0.29083(9) 0.0153(5) Uani 1 1 d . . .
H2 H 0.4799 0.5069 0.2772 0.018 Uiso 1 1 calc R . .
C75 C 0.59858(17) 0.48067(10) 0.29887(9) 0.0151(5) Uani 1 1 d . . .
H3 H 0.6271 0.5116 0.2910 0.018 Uiso 1 1 calc R . .
C76 C 0.64764(16) 0.43957(10) 0.31815(9) 0.0131(5) Uani 1 1 d . . .
C77 C 0.60116(16) 0.39604(9) 0.33222(9) 0.0118(5) Uani 1 1 d . . .
C78 C 0.62825(16) 0.34858(9) 0.35709(9) 0.0122(5) Uani 1 1 d . . .
N2 N 0.70713(13) 0.33742(8) 0.37568(7) 0.0121(4) Uani 1 1 d . . .
N3 N 0.67886(13) 0.24743(8) 0.38246(8) 0.0131(4) Uani 1 1 d . . .
C79 C 0.72692(15) 0.29048(10) 0.39270(9) 0.0121(5) Uani 1 1 d . . .
C80 C 0.80654(15) 0.27643(10) 0.42152(9) 0.0121(5) Uani 1 1 d . . .
C81 C 0.87500(15) 0.30482(10) 0.44415(9) 0.0130(5) Uani 1 1 d . . .
C82 C 0.93908(16) 0.27582(10) 0.46988(9) 0.0156(5) Uani 1 1 d . . .
H4 H 0.9863 0.2935 0.4859 0.019 Uiso 1 1 calc R . .
C83 C 0.93678(16) 0.22245(10) 0.47305(9) 0.0159(5) Uani 1 1 d . . .
H5 H 0.9824 0.2051 0.4909 0.019 Uiso 1 1 calc R . .
C84 C 0.86954(16) 0.19359(10) 0.45076(9) 0.0133(5) Uani 1 1 d . . .
C85 C 0.80501(15) 0.22215(10) 0.42476(9) 0.0122(5) Uani 1 1 d . . .
C86 C 0.72563(15) 0.20573(9) 0.39775(9) 0.0117(5) Uani 1 1 d . . .
N4 N 0.70721(13) 0.15687(8) 0.38684(7) 0.0125(4) Uani 1 1 d . . .
N5 N 0.55570(13) 0.16950(8) 0.37046(7) 0.0127(4) Uani 1 1 d . . .
H6 H 0.5535 0.2027 0.3767 0.015 Uiso 1 1 calc R . .
C87 C 0.63005(16) 0.14165(9) 0.36999(9) 0.0127(5) Uani 1 1 d . . .
C88 C 0.60773(16) 0.08991(10) 0.35347(9) 0.0129(5) Uani 1 1 d . . .
C89 C 0.65995(17) 0.04707(10) 0.34506(9) 0.0150(5) Uani 1 1 d . . .
C90 C 0.61611(18) 0.00115(10) 0.33453(9) 0.0176(5) Uani 1 1 d . . .
H7 H 0.6483 -0.0295 0.3310 0.021 Uiso 1 1 calc R . .
C91 C 0.52661(18) -0.00101(10) 0.32899(10) 0.0173(5) Uani 1 1 d . . .
H8 H 0.5002 -0.0333 0.3221 0.021 Uiso 1 1 calc R . .
C92 C 0.47376(16) 0.04209(10) 0.33308(9) 0.0142(5) Uani 1 1 d . . .
C93 C 0.51641(16) 0.08803(9) 0.34753(9) 0.0127(5) Uani 1 1 d . . .
C94 C 0.48519(16) 0.13919(9) 0.36001(9) 0.0120(5) Uani 1 1 d . . .
N6 N 0.40434(13) 0.15270(8) 0.36577(7) 0.0125(4) Uani 1 1 d . . .
N7 N 0.43061(13) 0.24359(8) 0.36475(8) 0.0132(4) Uani 1 1 d . . .
C95 C 0.38208(16) 0.20144(10) 0.37372(9) 0.0123(5) Uani 1 1 d . . .
C96 C 0.29879(16) 0.21744(10) 0.39148(9) 0.0125(5) Uani 1 1 d . . .
C97 C 0.22922(16) 0.18935(10) 0.40783(9) 0.0143(5) Uani 1 1 d . . .
C98 C 0.16069(17) 0.21813(11) 0.42423(10) 0.0192(5) Uani 1 1 d . . .
H9 H 0.1107 0.2007 0.4339 0.023 Uiso 1 1 calc R . .
C99 C 0.16335(17) 0.27121(10) 0.42689(10) 0.0184(5) Uani 1 1 d . . .
H10 H 0.1160 0.2888 0.4397 0.022 Uiso 1 1 calc R . .
C100 C 0.23283(16) 0.30018(10) 0.41145(9) 0.0144(5) Uani 1 1 d . . .
C101 C 0.29951(16) 0.27185(10) 0.39140(9) 0.0126(5) Uani 1 1 d . . .
C102 C 0.38215(15) 0.28649(9) 0.37181(9) 0.0116(5) Uani 1 1 d . . .
N8 N 0.40348(13) 0.33378(8) 0.35815(7) 0.0124(4) Uani 1 1 d . . .
C103 C 0.37018(16) 0.43099(10) 0.28508(9) 0.0134(5) Uani 1 1 d . . .
C104 C 0.33584(16) 0.38601(10) 0.26372(9) 0.0149(5) Uani 1 1 d . . .
H11 H 0.3707 0.3561 0.2626 0.018 Uiso 1 1 calc R . .
C105 C 0.25145(17) 0.38461(11) 0.24413(10) 0.0182(5) Uani 1 1 d . . .
H12 H 0.2293 0.3539 0.2293 0.022 Uiso 1 1 calc R . .
C106 C 0.19916(17) 0.42776(11) 0.24611(10) 0.0206(6) Uani 1 1 d . . .
H13 H 0.1410 0.4265 0.2334 0.025 Uiso 1 1 calc R . .
C107 C 0.23268(18) 0.47283(11) 0.26683(10) 0.0203(6) Uani 1 1 d . . .
H14 H 0.1975 0.5026 0.2680 0.024 Uiso 1 1 calc R . .
C108 C 0.31736(17) 0.47456(10) 0.28579(10) 0.0168(5) Uani 1 1 d . . .
H15 H 0.3399 0.5057 0.2994 0.020 Uiso 1 1 calc R . .
C109 C 0.74265(16) 0.44437(10) 0.32069(9) 0.0153(5) Uani 1 1 d . . .
C110 C 0.79414(17) 0.40733(11) 0.29977(10) 0.0187(5) Uani 1 1 d . . .
H16 H 0.7689 0.3766 0.2867 0.022 Uiso 1 1 calc R . .
C111 C 0.88209(18) 0.41526(11) 0.29793(11) 0.0235(6) Uani 1 1 d . . .
H17 H 0.9166 0.3902 0.2829 0.028 Uiso 1 1 calc R . .
C112 C 0.91996(18) 0.45954(13) 0.31787(11) 0.0266(6) Uani 1 1 d . . .
H18 H 0.9803 0.4647 0.3168 0.032 Uiso 1 1 calc R . .
C113 C 0.86960(19) 0.49611(12) 0.33933(11) 0.0253(6) Uani 1 1 d . . .
H19 H 0.8954 0.5262 0.3534 0.030 Uiso 1 1 calc R . .
C114 C 0.78129(18) 0.48880(11) 0.34031(10) 0.0196(5) Uani 1 1 d . . .
H20 H 0.7468 0.5144 0.3545 0.024 Uiso 1 1 calc R . .
C115 C 0.88449(16) 0.36169(10) 0.44482(9) 0.0136(5) Uani 1 1 d . . .
C116 C 0.81669(16) 0.39472(10) 0.45354(9) 0.0147(5) Uani 1 1 d . . .
H21 H 0.7603 0.3812 0.4558 0.018 Uiso 1 1 calc R . .
C117 C 0.83037(18) 0.44712(10) 0.45903(10) 0.0186(5) Uani 1 1 d . . .
H22 H 0.7834 0.4691 0.4652 0.022 Uiso 1 1 calc R . .
C118 C 0.91237(19) 0.46770(11) 0.45561(10) 0.0210(6) Uani 1 1 d . . .
H23 H 0.9218 0.5035 0.4601 0.025 Uiso 1 1 calc R . .
C119 C 0.98024(17) 0.43556(11) 0.44559(10) 0.0198(5) Uani 1 1 d . . .
H24 H 1.0362 0.4494 0.4424 0.024 Uiso 1 1 calc R . .
C120 C 0.96648(17) 0.38310(10) 0.44019(10) 0.0170(5) Uani 1 1 d . . .
H25 H 1.0133 0.3613 0.4332 0.020 Uiso 1 1 calc R . .
C121 C 0.86772(16) 0.13717(10) 0.45808(9) 0.0136(5) Uani 1 1 d . . .
C122 C 0.94100(17) 0.10770(10) 0.45084(10) 0.0172(5) Uani 1 1 d . . .
H26 H 0.9910 0.1238 0.4395 0.021 Uiso 1 1 calc R . .
C123 C 0.94168(18) 0.05520(11) 0.46007(10) 0.0209(6) Uani 1 1 d . . .
H27 H 0.9920 0.0357 0.4549 0.025 Uiso 1 1 calc R . .
C124 C 0.86958(19) 0.03121(10) 0.47681(10) 0.0212(6) Uani 1 1 d . . .
H28 H 0.8702 -0.0047 0.4832 0.025 Uiso 1 1 calc R . .
C125 C 0.79615(18) 0.06008(11) 0.48420(10) 0.0195(5) Uani 1 1 d . . .
H29 H 0.7464 0.0438 0.4957 0.023 Uiso 1 1 calc R . .
C126 C 0.79494(17) 0.11246(10) 0.47497(9) 0.0161(5) Uani 1 1 d . . .
H30 H 0.7444 0.1318 0.4801 0.019 Uiso 1 1 calc R . .
C127 C 0.75501(17) 0.04878(10) 0.34068(9) 0.0159(5) Uani 1 1 d . . .
C128 C 0.79207(17) 0.08872(11) 0.31538(9) 0.0183(5) Uani 1 1 d . . .
H31 H 0.7578 0.1175 0.3051 0.022 Uiso 1 1 calc R . .
C129 C 0.87846(18) 0.08736(12) 0.30479(10) 0.0232(6) Uani 1 1 d . . .
H32 H 0.9028 0.1150 0.2875 0.028 Uiso 1 1 calc R . .
C130 C 0.92908(18) 0.04551(13) 0.31954(11) 0.0269(6) Uani 1 1 d . . .
H33 H 0.9878 0.0440 0.3117 0.032 Uiso 1 1 calc R . .
C131 C 0.89364(19) 0.00607(12) 0.34572(11) 0.0266(6) Uani 1 1 d . . .
H34 H 0.9285 -0.0222 0.3565 0.032 Uiso 1 1 calc R . .
C132 C 0.80741(18) 0.00739(11) 0.35639(10) 0.0209(6) Uani 1 1 d . . .
H35 H 0.7837 -0.0200 0.3745 0.025 Uiso 1 1 calc R . .
C133 C 0.38042(17) 0.03686(10) 0.31858(9) 0.0157(5) Uani 1 1 d . . .
C134 C 0.33846(18) -0.00949(11) 0.32736(10) 0.0201(5) Uani 1 1 d . . .
H36 H 0.3677 -0.0355 0.3463 0.024 Uiso 1 1 calc R . .
C135 C 0.25481(19) -0.01802(12) 0.30880(11) 0.0250(6) Uani 1 1 d . . .
H37 H 0.2274 -0.0499 0.3148 0.030 Uiso 1 1 calc R . .
C136 C 0.21111(18) 0.01965(12) 0.28156(11) 0.0252(6) Uani 1 1 d . . .
H38 H 0.1538 0.0137 0.2688 0.030 Uiso 1 1 calc R . .
C137 C 0.25129(18) 0.06607(12) 0.27302(10) 0.0228(6) Uani 1 1 d . . .
H39 H 0.2212 0.0921 0.2545 0.027 Uiso 1 1 calc R . .
C138 C 0.33524(17) 0.07485(10) 0.29131(10) 0.0180(5) Uani 1 1 d . . .
H40 H 0.3621 0.1068 0.2853 0.022 Uiso 1 1 calc R . .
C139 C 0.22347(16) 0.13238(10) 0.41045(9) 0.0153(5) Uani 1 1 d . . .
C140 C 0.28624(17) 0.10320(11) 0.43635(10) 0.0199(5) Uani 1 1 d . . .
H41 H 0.3360 0.1195 0.4510 0.024 Uiso 1 1 calc R . .
C141 C 0.27637(19) 0.05042(11) 0.44086(11) 0.0238(6) Uani 1 1 d . . .
H42 H 0.3193 0.0307 0.4586 0.029 Uiso 1 1 calc R . .
C142 C 0.2038(2) 0.02639(11) 0.41954(11) 0.0240(6) Uani 1 1 d . . .
H43 H 0.1974 -0.0098 0.4225 0.029 Uiso 1 1 calc R . .
C143 C 0.14094(19) 0.05483(11) 0.39412(10) 0.0242(6) Uani 1 1 d . . .
H44 H 0.0912 0.0383 0.3797 0.029 Uiso 1 1 calc R . .
C144 C 0.15037(17) 0.10787(11) 0.38961(10) 0.0201(5) Uani 1 1 d . . .
H45 H 0.1068 0.1274 0.3723 0.024 Uiso 1 1 calc R . .
C145 C 0.23140(15) 0.35645(10) 0.42155(9) 0.0149(5) Uani 1 1 d . . .
C146 C 0.21174(17) 0.37212(11) 0.46913(10) 0.0183(5) Uani 1 1 d . . .
H46 H 0.2015 0.3468 0.4934 0.022 Uiso 1 1 calc R . .
C147 C 0.20694(18) 0.42352(11) 0.48144(10) 0.0211(6) Uani 1 1 d . . .
H47 H 0.1943 0.4333 0.5140 0.025 Uiso 1 1 calc R . .
C148 C 0.22071(18) 0.46085(11) 0.44613(11) 0.0222(6) Uani 1 1 d . . .
H48 H 0.2174 0.4963 0.4543 0.027 Uiso 1 1 calc R . .
C149 C 0.23931(18) 0.44600(11) 0.39883(10) 0.0208(6) Uani 1 1 d . . .
H49 H 0.2483 0.4715 0.3746 0.025 Uiso 1 1 calc R . .
C150 C 0.24495(16) 0.39422(10) 0.38645(10) 0.0171(5) Uani 1 1 d . . .
H50 H 0.2581 0.3846 0.3539 0.021 Uiso 1 1 calc R . .
Br1 Br 0.20027(2) 0.212866(16) 0.262885(14) 0.03983(10) Uani 1 1 d . B 2
C151 C 0.10309(18) 0.24271(12) 0.29116(10) 0.0240(6) Uani 1 1 d . B 2
C152 C 0.0305(2) 0.21324(13) 0.29739(12) 0.0330(7) Uani 1 1 d . B 2
H51 H 0.0291 0.1780 0.2884 0.040 Uiso 1 1 calc R B 2
C153 C -0.0403(2) 0.23620(16) 0.31708(13) 0.0387(8) Uani 1 1 d . B 2
H52 H -0.0906 0.2165 0.3218 0.046 Uiso 1 1 calc R B 2
C154 C -0.0381(2) 0.28770(15) 0.32983(12) 0.0366(8) Uani 1 1 d . B 2
H53 H -0.0872 0.3035 0.3425 0.044 Uiso 1 1 calc R B 2
C155 C 0.0354(2) 0.31603(13) 0.32408(11) 0.0307(7) Uani 1 1 d . B 2
H54 H 0.0370 0.3512 0.3335 0.037 Uiso 1 1 calc R B 2
C156 C 0.1069(2) 0.29376(12) 0.30469(11) 0.0252(6) Uani 1 1 d . B 2
H55 H 0.1577 0.3133 0.3008 0.030 Uiso 1 1 calc R B 2
Br2 Br 0.14523(2) 0.374522(15) 0.035250(12) 0.03636(10) Uani 1 1 d . C 2
C157 C 0.0724(2) 0.36937(12) 0.08940(11) 0.0255(6) Uani 1 1 d . C 2
C158 C -0.00684(19) 0.39364(12) 0.08601(12) 0.0266(6) Uani 1 1 d . C 2
H56 H -0.0252 0.4120 0.0570 0.032 Uiso 1 1 calc R C 2
C159 C -0.0588(2) 0.39067(15) 0.12556(13) 0.0372(8) Uani 1 1 d . C 2
H57 H -0.1131 0.4075 0.1241 0.045 Uiso 1 1 calc R C 2
C160 C -0.0319(3) 0.36323(18) 0.16740(13) 0.0515(11) Uani 1 1 d . C 2
H58 H -0.0679 0.3610 0.1945 0.062 Uiso 1 1 calc R C 2
C161 C 0.0474(3) 0.33905(18) 0.16980(14) 0.0515(11) Uani 1 1 d . C 2
H59 H 0.0655 0.3201 0.1985 0.062 Uiso 1 1 calc R C 2
C162 C 0.1006(2) 0.34228(14) 0.13088(13) 0.0388(8) Uani 1 1 d . C 2
H60 H 0.1555 0.3262 0.1327 0.047 Uiso 1 1 calc R C 2
Br3 Br -0.08886(3) 0.69948(2) 0.40252(2) 0.07165(17) Uani 1 1 d . D 2
C163 C -0.02393(19) 0.64113(13) 0.38416(13) 0.0307(7) Uani 1 1 d . D 2
C164 C 0.01295(19) 0.61084(13) 0.42090(11) 0.0287(7) Uani 1 1 d . D 2
H61 H 0.0053 0.6187 0.4546 0.034 Uiso 1 1 calc R D 2
C165 C 0.0612(2) 0.56893(13) 0.40839(13) 0.0329(7) Uani 1 1 d . D 2
H62 H 0.0868 0.5477 0.4337 0.039 Uiso 1 1 calc R D 2
C166 C 0.0726(2) 0.55744(14) 0.36010(15) 0.0385(8) Uani 1 1 d . D 2
H63 H 0.1065 0.5287 0.3519 0.046 Uiso 1 1 calc R D 2
C167 C 0.0347(3) 0.58768(17) 0.32337(13) 0.0460(10) Uani 1 1 d . D 2
H64 H 0.0420 0.5793 0.2898 0.055 Uiso 1 1 calc R D 2
C168 C -0.0142(2) 0.63052(15) 0.33482(13) 0.0410(9) Uani 1 1 d . D 2
H65 H -0.0400 0.6517 0.3096 0.049 Uiso 1 1 calc R D 2
Br4 Br 0.41683(7) 0.53282(7) 0.56942(5) 0.0282(2) Uani 0.50 1 d PDU E 2
C169 C 0.4746(3) 0.5074(2) 0.51494(19) 0.0173(10) Uani 0.50 1 d PDU E 2
C170 C 0.5585(9) 0.5207(6) 0.5099(5) 0.021(3) Uani 0.50 1 d PDU E 2
H66 H 0.5877 0.5419 0.5339 0.025 Uiso 0.50 1 calc PR E 2
C171 C 0.6007(4) 0.5032(2) 0.4699(2) 0.0245(12) Uani 0.50 1 d PDU E 2
H67 H 0.6587 0.5128 0.4657 0.029 Uiso 0.50 1 calc PR E 2
C172 C 0.5575(7) 0.4715(5) 0.4359(5) 0.036(3) Uani 0.50 1 d PDU E 2
H68 H 0.5866 0.4588 0.4085 0.043 Uiso 0.50 1 calc PR E 2
C173 C 0.4735(4) 0.4580(2) 0.4411(2) 0.0300(13) Uani 0.50 1 d PDU E 2
H69 H 0.4444 0.4365 0.4173 0.036 Uiso 0.50 1 calc PR E 2
C174 C 0.4309(9) 0.4759(6) 0.4813(5) 0.020(3) Uani 0.50 1 d PDU E 2
H70 H 0.3727 0.4666 0.4855 0.024 Uiso 0.50 1 calc PR E 2
O1 O 0.4728(10) 0.5350(5) 0.0256(6) 0.122(5) Uani 0.50 1 d PDU F 3
H71 H 0.5050 0.5446 0.0498 0.182 Uiso 0.50 1 calc PR F 3
C176 C 0.5526(3) 0.46913(19) 0.05522(19) 0.0155(10) Uani 0.50 1 d PDU F 3
H72 H 0.5676 0.4326 0.0544 0.023 Uiso 0.50 1 calc PR F 3
H73 H 0.5301 0.4775 0.0873 0.023 Uiso 0.50 1 calc PR F 3
H74 H 0.6041 0.4898 0.0504 0.023 Uiso 0.50 1 calc PR F 3
C177 C 0.4874(5) 0.4803(3) 0.0161(2) 0.0340(14) Uani 0.50 1 d PDU F 3
H75 H 0.4342 0.4591 0.0185 0.041 Uiso 0.50 1 calc PR F 3
C175 C 0.5407(7) 0.4630(5) -0.0227(6) 0.050(3) Uani 0.50 1 d PDU F 3
H76 H 0.6012 0.4626 -0.0104 0.075 Uiso 0.50 1 calc PR F 3
H77 H 0.5338 0.4864 -0.0510 0.075 Uiso 0.50 1 calc PR F 3
H78 H 0.5232 0.4282 -0.0330 0.075 Uiso 0.50 1 calc PR F 3
O2 O 0.3365(9) 0.4402(4) 0.0500(4) 0.293(7) Uani 1 1 d . . .

loop_
_atom_site_aniso_label
_atom_site_aniso_U_11
_atom_site_aniso_U_22
_atom_site_aniso_U_33
_atom_site_aniso_U_23
_atom_site_aniso_U_13
_atom_site_aniso_U_12
C1 0.0270(15) 0.0144(13) 0.0257(14) -0.0111(11) 0.0007(11) -0.0029(11)
C2 0.0267(15) 0.0151(13) 0.0224(13) -0.0094(11) 0.0053(11) 0.0028(11)
C3 0.0251(15) 0.0143(14) 0.0290(15) -0.0070(11) 0.0041(11) 0.0034(11)
C4 0.0310(16) 0.0083(13) 0.0322(15) -0.0004(11) 0.0043(12) 0.0011(11)
C5 0.0340(16) 0.0067(13) 0.0346(16) 0.0009(11) 0.0027(13) -0.0027(11)
C6 0.0229(15) 0.0136(14) 0.0382(17) -0.0074(12) 0.0035(12) -0.0052(11)
C7 0.0175(14) 0.0176(14) 0.0420(17) -0.0070(12) -0.0002(12) -0.0083(11)
C8 0.0221(14) 0.0272(16) 0.0285(15) -0.0085(12) -0.0050(12) -0.0090(12)
C9 0.0272(15) 0.0262(16) 0.0241(14) -0.0118(12) -0.0078(12) 0.0006(12)
C10 0.0273(15) 0.0336(17) 0.0154(13) -0.0062(11) -0.0021(11) 0.0031(13)
C11 0.0259(15) 0.0328(16) 0.0112(12) -0.0026(11) 0.0057(10) 0.0050(12)
C12 0.0209(13) 0.0217(14) 0.0153(12) -0.0057(10) 0.0059(10) 0.0032(11)
C13 0.0176(13) 0.0232(15) 0.0221(13) -0.0047(11) 0.0098(10) 0.0016(11)
C14 0.0150(13) 0.0219(14) 0.0261(14) -0.0060(11) 0.0063(10) 0.0047(11)
C15 0.0172(13) 0.0180(14) 0.0337(15) -0.0068(11) 0.0049(11) 0.0060(11)
C16 0.0231(15) 0.0216(15) 0.0335(16) 0.0019(12) 0.0014(12) 0.0098(12)
C17 0.0317(16) 0.0133(14) 0.0356(16) 0.0062(12) 0.0026(13) 0.0059(12)
C18 0.0338(17) 0.0184(15) 0.0297(15) 0.0079(12) 0.0017(12) 0.0026(12)
C19 0.0341(17) 0.0208(15) 0.0247(14) 0.0111(11) 0.0068(12) 0.0017(12)
C20 0.0285(16) 0.0166(14) 0.0362(17) 0.0099(12) 0.0065(13) -0.0052(12)
C21 0.0273(15) 0.0203(15) 0.0359(16) 0.0083(12) 0.0100(13) -0.0073(12)
C22 0.0146(13) 0.0208(15) 0.0398(17) 0.0007(12) 0.0052(12) -0.0081(11)
C23 0.0136(13) 0.0277(16) 0.0388(17) -0.0022(13) 0.0098(12) -0.0044(11)
C24 0.0098(13) 0.0315(17) 0.0440(18) -0.0002(14) -0.0003(12) -0.0007(11)
C25 0.0171(14) 0.0328(17) 0.0338(16) -0.0024(13) -0.0091(12) -0.0020(12)
C26 0.0234(15) 0.0325(17) 0.0261(15) 0.0043(12) -0.0127(12) 0.0002(12)
C27 0.0336(16) 0.0304(16) 0.0153(13) 0.0000(11) -0.0079(11) 0.0078(13)
C28 0.0283(15) 0.0303(16) 0.0148(12) 0.0091(11) 0.0030(11) 0.0074(12)
C29 0.0336(16) 0.0264(15) 0.0132(12) 0.0070(11) 0.0101(11) 0.0091(12)
C30 0.0250(15) 0.0246(15) 0.0251(14) 0.0068(12) 0.0130(11) -0.0009(12)
C31 0.0198(14) 0.0234(15) 0.0295(15) -0.0007(12) 0.0147(11) -0.0030(11)
C32 0.0135(13) 0.0244(15) 0.0382(17) 0.0010(12) 0.0113(11) -0.0026(11)
C33 0.0093(12) 0.0251(15) 0.0317(15) -0.0028(12) 0.0038(10) 0.0022(11)
C34 0.0112(13) 0.0307(16) 0.0363(16) -0.0019(13) -0.0042(11) 0.0068(11)
C35 0.0221(15) 0.0266(16) 0.0349(16) 0.0024(13) -0.0048(12) 0.0090(12)
C36 0.0304(16) 0.0320(17) 0.0263(15) 0.0051(13) -0.0113(12) 0.0078(13)
C37 0.0350(17) 0.0273(16) 0.0241(15) 0.0077(12) -0.0074(12) 0.0058(13)
C38 0.0400(18) 0.0352(18) 0.0154(13) 0.0052(12) -0.0006(12) 0.0047(14)
C39 0.0354(17) 0.0305(17) 0.0199(14) 0.0093(12) 0.0084(12) 0.0030(13)
C40 0.0311(16) 0.0311(17) 0.0200(14) 0.0090(12) 0.0147(12) 0.0038(13)
C41 0.0266(15) 0.0297(16) 0.0283(15) 0.0079(12) 0.0160(12) -0.0041(12)
C42 0.0196(14) 0.0321(17) 0.0341(16) 0.0041(13) 0.0152(12) -0.0018(12)
C43 0.0203(14) 0.0290(16) 0.0294(15) -0.0005(12) 0.0143(12) 0.0041(12)
C44 0.0157(13) 0.0288(16) 0.0353(16) -0.0023(13) 0.0080(12) 0.0099(12)
C45 0.0132(13) 0.0268(16) 0.0403(17) 0.0010(13) -0.0004(12) 0.0083(11)
C46 0.0167(13) 0.0286(16) 0.0308(15) 0.0076(12) -0.0014(11) 0.0113(12)
C47 0.0260(15) 0.0194(14) 0.0250(14) 0.0072(11) 0.0011(11) 0.0098(11)
C48 0.0259(15) 0.0190(14) 0.0233(14) 0.0110(11) 0.0031(11) 0.0057(11)
C49 0.0294(15) 0.0128(13) 0.0278(15) 0.0076(11) 0.0059(12) -0.0002(11)
C50 0.0271(15) 0.0172(14) 0.0303(15) 0.0069(11) 0.0106(12) -0.0048(11)
C51 0.0190(14) 0.0152(14) 0.0416(17) 0.0048(12) 0.0054(12) -0.0060(11)
C52 0.0172(14) 0.0222(15) 0.0409(17) -0.0004(13) 0.0054(12) -0.0072(11)
C53 0.0160(14) 0.0260(16) 0.0418(18) -0.0051(13) -0.0061(12) -0.0085(12)
C54 0.0146(13) 0.0354(17) 0.0316(16) -0.0049(13) -0.0087(11) -0.0003(12)
C55 0.0265(16) 0.0366(18) 0.0248(15) -0.0054(13) -0.0112(12) 0.0013(13)
C56 0.0349(17) 0.0366(18) 0.0190(14) -0.0075(12) -0.0101(12) 0.0003(14)
C57 0.0381(18) 0.0366(18) 0.0121(12) -0.0003(12) -0.0017(12) 0.0046(14)
C58 0.0398(18) 0.0325(17) 0.0133(13) -0.0061(12) 0.0044(12) 0.0039(14)
C59 0.0308(16) 0.0341(17) 0.0141(13) -0.0027(11) 0.0115(11) 0.0015(13)
C60 0.0324(16) 0.0242(15) 0.0200(13) -0.0044(11) 0.0135(12) 0.0059(12)
C61 0.0275(15) 0.0195(14) 0.0263(14) -0.0088(11) 0.0085(12) 0.0064(12)
C62 0.0241(15) 0.0184(14) 0.0320(15) -0.0038(12) 0.0060(12) 0.0095(11)
C63 0.0309(16) 0.0118(13) 0.0323(16) 0.0023(11) 0.0043(12) 0.0100(11)
C64 0.0292(15) 0.0072(12) 0.0299(15) 0.0011(10) 0.0031(12) 0.0015(10)
C65 0.0303(16) 0.0106(13) 0.0298(15) -0.0062(11) 0.0027(12) 0.0002(11)
C66 0.0272(15) 0.0130(14) 0.0365(16) -0.0045(12) 0.0024(12) -0.0066(11)
C67 0.0278(16) 0.0184(15) 0.0361(17) -0.0103(12) -0.0089(13) -0.0071(12)
C68 0.0301(16) 0.0315(17) 0.0251(15) -0.0147(13) -0.0074(12) -0.0028(13)
C69 0.0355(17) 0.0265(16) 0.0199(14) -0.0120(12) 0.0012(12) 0.0027(13)
C70 0.0297(15) 0.0152(14) 0.0241(14) -0.0109(11) 0.0033(11) 0.0018(11)
N1 0.0104(10) 0.0099(10) 0.0182(10) 0.0007(8) 0.0018(8) -0.0002(8)
C71 0.0132(12) 0.0088(12) 0.0131(11) -0.0023(9) 0.0009(9) 0.0006(9)
C72 0.0146(12) 0.0098(12) 0.0127(11) -0.0021(9) 0.0019(9) -0.0003(9)
C73 0.0148(12) 0.0114(12) 0.0130(11) -0.0006(9) 0.0029(9) 0.0014(9)
C74 0.0187(13) 0.0104(12) 0.0166(12) 0.0014(9) 0.0009(10) 0.0025(10)
C75 0.0178(13) 0.0099(12) 0.0178(12) 0.0014(9) 0.0023(10) -0.0024(10)
C76 0.0137(12) 0.0130(12) 0.0126(11) -0.0008(9) 0.0018(9) -0.0015(9)
C77 0.0146(12) 0.0095(12) 0.0113(11) -0.0014(9) 0.0020(9) 0.0001(9)
C78 0.0142(12) 0.0101(12) 0.0126(11) -0.0021(9) 0.0013(9) 0.0001(9)
N2 0.0123(10) 0.0101(10) 0.0139(10) 0.0001(8) 0.0018(8) 0.0012(8)
N3 0.0125(10) 0.0106(10) 0.0164(10) 0.0000(8) 0.0035(8) -0.0004(8)
C79 0.0104(11) 0.0126(12) 0.0135(11) 0.0003(9) 0.0037(9) -0.0001(9)
C80 0.0103(11) 0.0117(12) 0.0146(11) 0.0009(9) 0.0038(9) 0.0019(9)
C81 0.0103(11) 0.0132(12) 0.0161(12) 0.0004(9) 0.0045(9) -0.0007(9)
C82 0.0104(12) 0.0170(13) 0.0194(12) 0.0005(10) 0.0013(9) -0.0017(10)
C83 0.0106(12) 0.0178(13) 0.0195(12) 0.0014(10) 0.0011(9) 0.0027(10)
C84 0.0115(11) 0.0137(13) 0.0151(11) 0.0003(9) 0.0042(9) 0.0021(9)
C85 0.0102(11) 0.0127(12) 0.0141(11) 0.0001(9) 0.0043(9) 0.0001(9)
C86 0.0099(11) 0.0113(12) 0.0142(11) 0.0008(9) 0.0034(9) 0.0006(9)
N4 0.0124(10) 0.0115(10) 0.0136(10) 0.0002(8) 0.0018(8) 0.0010(8)
N5 0.0121(10) 0.0100(10) 0.0162(10) 0.0003(8) 0.0025(8) 0.0000(8)
C87 0.0159(12) 0.0104(12) 0.0121(11) 0.0019(9) 0.0028(9) 0.0009(9)
C88 0.0155(12) 0.0110(12) 0.0123(11) 0.0014(9) 0.0014(9) 0.0005(9)
C89 0.0187(13) 0.0128(12) 0.0134(11) 0.0005(9) 0.0005(9) 0.0038(10)
C90 0.0233(14) 0.0106(12) 0.0187(12) 0.0001(10) 0.0003(10) 0.0052(10)
C91 0.0241(14) 0.0084(12) 0.0195(13) -0.0005(9) 0.0016(10) -0.0017(10)
C92 0.0178(13) 0.0106(12) 0.0145(11) 0.0000(9) 0.0031(9) -0.0014(10)
C93 0.0152(12) 0.0109(12) 0.0122(11) 0.0013(9) 0.0024(9) 0.0003(9)
C94 0.0142(12) 0.0100(12) 0.0120(11) 0.0021(9) 0.0019(9) -0.0005(9)
N6 0.0130(10) 0.0107(10) 0.0139(10) -0.0002(8) 0.0024(8) -0.0006(8)
N7 0.0136(10) 0.0105(10) 0.0154(10) -0.0001(8) 0.0009(8) -0.0005(8)
C95 0.0120(12) 0.0116(12) 0.0130(11) 0.0002(9) -0.0004(9) -0.0004(9)
C96 0.0112(11) 0.0132(12) 0.0131(11) -0.0001(9) 0.0003(9) 0.0003(9)
C97 0.0119(12) 0.0139(13) 0.0172(12) 0.0020(9) 0.0006(9) -0.0001(9)
C98 0.0125(12) 0.0193(14) 0.0262(14) 0.0040(11) 0.0061(10) -0.0009(10)
C99 0.0137(12) 0.0168(13) 0.0254(14) 0.0026(10) 0.0069(10) 0.0044(10)
C100 0.0102(11) 0.0158(13) 0.0173(12) 0.0018(10) 0.0014(9) 0.0027(9)
C101 0.0122(12) 0.0123(12) 0.0131(11) 0.0011(9) -0.0005(9) 0.0000(9)
C102 0.0113(11) 0.0108(12) 0.0126(11) -0.0003(9) 0.0005(9) 0.0008(9)
N8 0.0126(10) 0.0104(10) 0.0140(10) -0.0002(8) 0.0003(8) 0.0003(8)
C103 0.0144(12) 0.0129(12) 0.0133(11) 0.0022(9) 0.0029(9) 0.0000(9)
C104 0.0160(12) 0.0130(12) 0.0158(12) 0.0013(9) 0.0024(9) 0.0019(10)
C105 0.0182(13) 0.0180(13) 0.0184(12) 0.0002(10) 0.0005(10) -0.0031(10)
C106 0.0142(13) 0.0256(15) 0.0217(13) 0.0046(11) -0.0007(10) 0.0011(11)
C107 0.0177(13) 0.0198(14) 0.0235(13) 0.0049(11) 0.0026(10) 0.0071(11)
C108 0.0179(13) 0.0131(13) 0.0195(12) 0.0019(10) 0.0021(10) 0.0013(10)
C109 0.0154(12) 0.0171(13) 0.0135(11) 0.0050(10) 0.0002(9) -0.0031(10)
C110 0.0191(13) 0.0163(13) 0.0208(13) 0.0032(10) 0.0010(10) 0.0002(10)
C111 0.0178(13) 0.0246(15) 0.0283(15) 0.0060(12) 0.0033(11) 0.0044(11)
C112 0.0119(13) 0.0394(18) 0.0282(15) 0.0092(13) -0.0016(11) -0.0059(12)
C113 0.0238(15) 0.0284(16) 0.0233(14) 0.0023(12) -0.0027(11) -0.0127(12)
C114 0.0201(13) 0.0199(14) 0.0188(13) 0.0016(10) 0.0014(10) -0.0041(11)
C115 0.0149(12) 0.0138(13) 0.0121(11) 0.0004(9) -0.0001(9) -0.0022(10)
C116 0.0138(12) 0.0171(13) 0.0132(11) 0.0001(9) 0.0015(9) -0.0018(10)
C117 0.0228(14) 0.0150(13) 0.0179(12) -0.0022(10) 0.0002(10) 0.0019(10)
C118 0.0270(15) 0.0127(13) 0.0230(13) -0.0014(10) -0.0012(11) -0.0038(11)
C119 0.0159(13) 0.0180(14) 0.0253(14) 0.0024(11) -0.0009(10) -0.0067(10)
C120 0.0134(12) 0.0167(13) 0.0207(13) 0.0008(10) 0.0005(10) 0.0000(10)
C121 0.0158(12) 0.0124(12) 0.0125(11) 0.0007(9) -0.0008(9) 0.0014(9)
C122 0.0149(12) 0.0169(13) 0.0197(13) 0.0010(10) 0.0010(10) 0.0011(10)
C123 0.0234(14) 0.0170(14) 0.0220(13) -0.0002(11) -0.0005(11) 0.0081(11)
C124 0.0321(15) 0.0098(13) 0.0214(13) 0.0019(10) -0.0022(11) 0.0026(11)
C125 0.0222(14) 0.0169(13) 0.0193(13) 0.0038(10) 0.0009(10) -0.0035(11)
C126 0.0149(12) 0.0165(13) 0.0170(12) 0.0019(10) 0.0006(9) 0.0026(10)
C127 0.0165(13) 0.0167(13) 0.0144(12) -0.0043(10) -0.0003(9) 0.0048(10)
C128 0.0196(13) 0.0186(14) 0.0166(12) -0.0031(10) 0.0007(10) 0.0045(10)
C129 0.0186(14) 0.0318(16) 0.0193(13) -0.0046(11) 0.0023(10) 0.0007(12)
C130 0.0151(13) 0.0432(18) 0.0223(14) -0.0070(13) 0.0000(11) 0.0070(12)
C131 0.0239(15) 0.0325(17) 0.0227(14) -0.0047(12) -0.0053(11) 0.0158(13)
C132 0.0236(14) 0.0201(14) 0.0185(13) -0.0017(10) -0.0021(10) 0.0069(11)
C133 0.0179(13) 0.0138(13) 0.0156(12) -0.0047(10) 0.0025(10) -0.0015(10)
C134 0.0239(14) 0.0148(13) 0.0219(13) -0.0024(10) 0.0032(11) -0.0042(11)
C135 0.0266(15) 0.0229(15) 0.0262(14) -0.0085(12) 0.0077(12) -0.0118(12)
C136 0.0162(13) 0.0331(17) 0.0264(14) -0.0130(12) 0.0025(11) -0.0055(12)
C137 0.0197(14) 0.0260(15) 0.0226(13) -0.0075(11) -0.0007(11) 0.0036(11)
C138 0.0202(13) 0.0147(13) 0.0193(12) -0.0047(10) 0.0028(10) -0.0009(10)
C139 0.0146(12) 0.0136(13) 0.0185(12) 0.0024(10) 0.0070(10) -0.0010(10)
C140 0.0145(13) 0.0193(14) 0.0261(14) 0.0039(11) 0.0042(10) -0.0021(10)
C141 0.0230(14) 0.0179(14) 0.0313(15) 0.0071(11) 0.0073(12) 0.0035(11)
C142 0.0335(16) 0.0131(13) 0.0263(14) 0.0019(11) 0.0100(12) -0.0038(11)
C143 0.0267(15) 0.0233(15) 0.0229(14) -0.0020(11) 0.0047(11) -0.0120(12)
C144 0.0167(13) 0.0211(14) 0.0225(13) 0.0028(11) 0.0019(10) -0.0028(11)
C145 0.0074(11) 0.0179(13) 0.0194(12) 0.0001(10) 0.0010(9) 0.0037(9)
C146 0.0148(12) 0.0207(14) 0.0198(13) 0.0017(10) 0.0029(10) 0.0043(10)
C147 0.0204(13) 0.0238(15) 0.0192(13) -0.0042(11) 0.0018(10) 0.0069(11)
C148 0.0234(14) 0.0155(14) 0.0276(14) -0.0045(11) 0.0009(11) 0.0048(11)
C149 0.0218(14) 0.0153(13) 0.0254(14) 0.0021(11) 0.0036(11) 0.0022(11)
C150 0.0149(12) 0.0177(13) 0.0190(12) -0.0009(10) 0.0033(10) 0.0033(10)
Br1 0.03270(19) 0.0499(2) 0.03818(19) -0.00478(16) 0.01270(14) 0.01260(16)
C151 0.0203(14) 0.0324(16) 0.0198(13) 0.0010(12) 0.0052(11) 0.0040(12)
C152 0.0356(18) 0.0312(18) 0.0325(17) -0.0001(13) 0.0046(13) -0.0068(14)
C153 0.0247(16) 0.056(2) 0.0365(18) 0.0055(16) 0.0088(13) -0.0101(16)
C154 0.0278(17) 0.057(2) 0.0260(16) 0.0027(15) 0.0092(13) 0.0124(15)
C155 0.0392(18) 0.0300(17) 0.0230(15) 0.0005(12) 0.0013(13) 0.0085(14)
C156 0.0250(15) 0.0290(16) 0.0215(14) 0.0043(12) 0.0008(11) -0.0016(12)
Br2 0.02870(18) 0.0499(2) 0.03068(17) -0.00326(15) 0.00356(13) 0.01309(15)
C157 0.0281(15) 0.0238(15) 0.0243(14) -0.0045(11) -0.0007(12) -0.0035(12)
C158 0.0252(15) 0.0229(15) 0.0317(16) -0.0003(12) 0.0016(12) -0.0036(12)
C159 0.0257(16) 0.047(2) 0.0388(18) -0.0083(16) 0.0038(14) -0.0122(15)
C160 0.046(2) 0.082(3) 0.0269(17) -0.0049(18) 0.0056(15) -0.038(2)
C161 0.050(2) 0.069(3) 0.0337(19) 0.0155(18) -0.0162(17) -0.022(2)
C162 0.041(2) 0.041(2) 0.0330(18) 0.0053(15) -0.0107(15) -0.0019(16)
Br3 0.0407(2) 0.0559(3) 0.1170(5) -0.0076(3) -0.0072(3) 0.0247(2)
C163 0.0173(14) 0.0332(18) 0.0412(18) 0.0048(14) -0.0009(12) -0.0018(12)
C164 0.0230(15) 0.0373(18) 0.0257(15) 0.0027(13) 0.0009(12) -0.0086(13)
C165 0.0220(15) 0.0274(17) 0.048(2) 0.0061(14) -0.0054(13) -0.0085(13)
C166 0.0235(16) 0.0312(18) 0.062(2) -0.0117(16) 0.0115(15) -0.0127(14)
C167 0.046(2) 0.061(3) 0.0330(18) -0.0152(17) 0.0179(16) -0.035(2)
C168 0.0380(19) 0.051(2) 0.0327(18) 0.0179(16) -0.0092(14) -0.0208(17)
Br4 0.0299(5) 0.0332(5) 0.0227(5) -0.0008(3) 0.0108(4) 0.0092(4)
C169 0.020(3) 0.017(3) 0.015(2) 0.001(2) 0.002(2) 0.005(2)
C170 0.018(4) 0.017(5) 0.026(5) 0.000(4) -0.002(4) 0.002(4)
C171 0.021(3) 0.020(3) 0.033(3) 0.009(2) 0.010(2) 0.005(2)
C172 0.063(7) 0.017(4) 0.029(4) 0.002(3) 0.021(5) 0.010(6)
C173 0.051(4) 0.018(3) 0.021(3) -0.001(2) -0.004(3) -0.010(3)
C174 0.018(4) 0.018(5) 0.022(4) 0.001(3) -0.006(3) -0.007(3)
O1 0.160(10) 0.085(7) 0.111(8) -0.039(6) -0.064(7) 0.089(7)
C176 0.017(2) 0.011(2) 0.018(2) 0.0030(19) -0.0067(19) -0.0036(19)
C177 0.043(4) 0.031(3) 0.027(3) 0.001(3) -0.007(3) 0.001(3)
C175 0.027(4) 0.056(6) 0.068(6) -0.008(5) 0.013(4) -0.016(4)
O2 0.451(19) 0.195(9) 0.223(10) -0.055(8) -0.074(11) 0.134(11)

loop_
_atom_type_symbol
_atom_type_description
_atom_type_scat_dispersion_real
_atom_type_scat_dispersion_imag
_atom_type_scat_source
C C 0.0181 0.0091 'International Tables Vol C Tables 4.2.6.8 and 6.1.1.4'
H H 0.0000 0.0000 'International Tables Vol C Tables 4.2.6.8 and 6.1.1.4'
N N 0.0311 0.0180 'International Tables Vol C Tables 4.2.6.8 and 6.1.1.4'
Br Br -0.6763 1.2805 'International Tables Vol C Tables 4.2.6.8 and 6.1.1.4'
O O 0.0492 0.0322 'International Tables Vol C Tables 4.2.6.8 and 6.1.1.4'

loop_
_geom_angle_atom_site_label_1
_geom_angle_atom_site_label_2
_geom_angle_atom_site_label_3
_geom_angle
C6 C1 C2 120.6(3)
C6 C1 C9 108.6(3)
C2 C1 C9 121.3(3)
C3 C2 C1 116.5(3)
C3 C2 C12 118.9(3)
C1 C2 C12 118.0(3)
C2 C3 C4 121.1(3)
C2 C3 C15 121.2(3)
C4 C3 C15 108.3(3)
C5 C4 C3 121.4(3)
C5 C4 C17 122.2(3)
C3 C4 C17 107.5(3)
C4 C5 C6 116.3(3)
C4 C5 C20 118.4(3)
C6 C5 C20 118.7(3)
C5 C6 C1 121.6(3)
C5 C6 C7 121.2(3)
C1 C6 C7 108.0(3)
C22 C7 C6 119.5(3)
C22 C7 C8 119.8(3)
C6 C7 C8 109.1(3)
C25 C8 C7 120.7(3)
C25 C8 C9 120.5(3)
C7 C8 C9 106.0(3)
C10 C9 C1 120.6(3)
C10 C9 C8 119.6(3)
C1 C9 C8 108.3(3)
C9 C10 C11 119.4(3)
C9 C10 C27 120.1(3)
C11 C10 C27 109.0(3)
C12 C11 C10 122.3(3)
C12 C11 C29 120.7(3)
C10 C11 C29 108.0(3)
C13 C12 C11 115.9(3)
C13 C12 C2 118.8(3)
C11 C12 C2 118.1(3)
C12 C13 C31 122.0(3)
C12 C13 C14 120.9(3)
C31 C13 C14 108.0(3)
C15 C14 C13 120.0(3)
C15 C14 C33 119.3(3)
C13 C14 C33 109.3(2)
C14 C15 C3 120.0(3)
C14 C15 C16 120.3(3)
C3 C15 C16 108.5(3)
C35 C16 C17 120.3(3)
C35 C16 C15 120.2(3)
C17 C16 C15 107.0(3)
C18 C17 C16 119.9(3)
C18 C17 C4 119.3(3)
C16 C17 C4 108.7(3)
C17 C18 C19 120.0(3)
C17 C18 C37 120.2(3)
C19 C18 C37 108.7(3)
C20 C19 C39 120.7(3)
C20 C19 C18 122.0(3)
C39 C19 C18 108.2(3)
C21 C20 C19 116.8(3)
C21 C20 C5 118.5(3)
C19 C20 C5 117.8(3)
C20 C21 C41 121.3(3)
C20 C21 C22 121.4(3)
C41 C21 C22 108.2(3)
C7 C22 C21 120.3(3)
C7 C22 C23 119.3(3)
C21 C22 C23 108.8(3)
C24 C23 C22 120.6(3)
C24 C23 C42 119.8(3)
C22 C23 C42 106.5(3)
C23 C24 C25 119.9(3)
C23 C24 C45 119.7(3)
C25 C24 C45 108.0(3)
C8 C25 C24 119.8(3)
C8 C25 C26 119.4(3)
C24 C25 C26 108.3(3)
C27 C26 C46 119.8(3)
C27 C26 C25 120.1(3)
C46 C26 C25 107.7(3)
C26 C27 C28 120.4(3)
C26 C27 C10 120.3(3)
C28 C27 C10 106.6(3)
C48 C28 C27 120.2(3)
C48 C28 C29 119.3(3)
C27 C28 C29 109.3(3)
C30 C29 C11 121.6(3)
C30 C29 C28 121.7(3)
C11 C29 C28 107.2(3)
C29 C30 C31 116.4(3)
C29 C30 C50 118.7(3)
C31 C30 C50 118.5(3)
C30 C31 C13 121.0(3)
C30 C31 C32 121.7(3)
C13 C31 C32 107.9(3)
C52 C32 C33 120.5(3)
C52 C32 C31 119.6(3)
C33 C32 C31 107.9(3)
C34 C33 C14 120.2(3)
C34 C33 C32 120.2(3)
C14 C33 C32 107.0(2)
C33 C34 C35 120.4(3)
C33 C34 C54 119.2(3)
C35 C34 C54 108.1(3)
C16 C35 C34 119.7(3)
C16 C35 C36 119.9(3)
C34 C35 C36 107.9(3)
C37 C36 C55 120.2(3)
C37 C36 C35 119.1(3)
C55 C36 C35 108.0(3)
C36 C37 C18 120.6(3)
C36 C37 C38 119.8(3)
C18 C37 C38 106.7(3)
C57 C38 C39 119.8(3)
C57 C38 C37 119.8(3)
C39 C38 C37 108.6(3)
C40 C39 C19 121.5(3)
C40 C39 C38 121.4(3)
C19 C39 C38 107.8(3)
C41 C40 C39 116.1(3)
C41 C40 C59 118.4(3)
C39 C40 C59 118.8(3)
C40 C41 C21 121.1(3)
C40 C41 C42 121.7(3)
C21 C41 C42 107.9(3)
C43 C42 C41 119.6(3)
C43 C42 C23 120.1(3)
C41 C42 C23 108.6(3)
C42 C43 C60 120.2(3)
C42 C43 C44 120.2(3)
C60 C43 C44 108.1(3)
C45 C44 C62 120.7(3)
C45 C44 C43 119.6(3)
C62 C44 C43 106.9(3)
C44 C45 C46 119.2(3)
C44 C45 C24 120.4(3)
C46 C45 C24 107.9(3)
C47 C46 C26 119.6(3)
C47 C46 C45 120.2(3)
C26 C46 C45 108.1(3)
C46 C47 C48 120.1(3)
C46 C47 C63 120.1(3)
C48 C47 C63 106.8(3)
C28 C48 C47 120.0(3)
C28 C48 C49 120.2(3)
C47 C48 C49 108.4(3)
C50 C49 C64 120.8(3)
C50 C49 C48 121.4(3)
C64 C49 C48 108.5(3)
C49 C50 C51 116.4(3)
C49 C50 C30 118.4(3)
C51 C50 C30 118.4(3)
C50 C51 C66 121.1(3)
C50 C51 C52 121.7(3)
C66 C51 C52 107.6(3)
C32 C52 C53 119.7(3)
C32 C52 C51 119.8(3)
C53 C52 C51 108.9(3)
C54 C53 C52 120.8(3)
C54 C53 C67 119.5(3)
C52 C53 C67 107.1(3)
C53 C54 C55 120.3(3)
C53 C54 C34 119.6(3)
C55 C54 C34 107.9(3)
C56 C55 C36 119.7(3)
C56 C55 C54 119.9(3)
C36 C55 C54 108.0(3)
C55 C56 C57 120.3(3)
C55 C56 C68 119.7(3)
C57 C56 C68 107.2(3)
C38 C57 C56 120.1(3)
C38 C57 C58 120.1(3)
C56 C57 C58 108.3(3)
C59 C58 C69 121.2(3)
C59 C58 C57 121.2(3)
C69 C58 C57 108.3(3)
C60 C59 C58 116.5(3)
C60 C59 C40 118.2(3)
C58 C59 C40 118.4(3)
C59 C60 C43 121.6(3)
C59 C60 C61 121.0(3)
C43 C60 C61 108.6(3)
C70 C61 C60 121.0(3)
C70 C61 C62 122.2(3)
C60 C61 C62 107.6(3)
C63 C62 C61 119.5(3)
C63 C62 C44 120.2(3)
C61 C62 C44 108.9(3)
C62 C63 C64 120.2(3)
C62 C63 C47 119.6(3)
C64 C63 C47 108.5(3)
C65 C64 C49 122.1(3)
C65 C64 C63 121.1(3)
C49 C64 C63 107.8(3)
C66 C65 C64 116.0(3)
C66 C65 C70 118.5(3)
C64 C65 C70 118.6(3)
C65 C66 C51 121.2(3)
C65 C66 C67 121.3(3)
C51 C66 C67 108.4(3)
C68 C67 C66 120.4(3)
C68 C67 C53 119.7(3)
C66 C67 C53 108.0(3)
C67 C68 C56 120.9(3)
C67 C68 C69 119.5(3)
C56 C68 C69 108.6(3)
C70 C69 C58 121.2(3)
C70 C69 C68 121.7(3)
C58 C69 C68 107.6(3)
C69 C70 C61 116.8(3)
C69 C70 C65 118.4(3)
C61 C70 C65 118.1(3)
C78 N1 C71 111.5(2)
C78 N1 H1 124.3
C71 N1 H1 124.3
N8 C71 N1 126.0(2)
N8 C71 C72 126.1(2)
N1 C71 C72 107.3(2)
C73 C72 C77 121.8(2)
C73 C72 C71 131.6(2)
C77 C72 C71 106.6(2)
C74 C73 C72 115.7(2)
C74 C73 C103 119.2(2)
C72 C73 C103 124.9(2)
C75 C74 C73 122.5(2)
C75 C74 H2 118.8
C73 C74 H2 118.8
C74 C75 C76 122.5(2)
C74 C75 H3 118.8
C76 C75 H3 118.8
C75 C76 C77 116.0(2)
C75 C76 C109 118.4(2)
C77 C76 C109 125.6(2)
C76 C77 C72 121.2(2)
C76 C77 C78 131.9(2)
C72 C77 C78 106.8(2)
N2 C78 N1 125.7(2)
N2 C78 C77 126.6(2)
N1 C78 C77 107.4(2)
C78 N2 C79 121.3(2)
C86 N3 C79 108.4(2)
N2 C79 N3 124.5(2)
N2 C79 C80 125.5(2)
N3 C79 C80 109.8(2)
C81 C80 C85 120.8(2)
C81 C80 C79 133.9(2)
C85 C80 C79 105.3(2)
C82 C81 C80 115.6(2)
C82 C81 C115 117.5(2)
C80 C81 C115 126.9(2)
C83 C82 C81 123.2(2)
C83 C82 H4 118.4
C81 C82 H4 118.4
C82 C83 C84 122.1(2)
C82 C83 H5 119.0
C84 C83 H5 119.0
C83 C84 C85 115.4(2)
C83 C84 C121 119.6(2)
C85 C84 C121 124.9(2)
C84 C85 C80 123.0(2)
C84 C85 C86 130.9(2)
C80 C85 C86 106.1(2)
N4 C86 N3 126.1(2)
N4 C86 C85 123.7(2)
N3 C86 C85 110.0(2)
C87 N4 C86 122.9(2)
C87 N5 C94 111.2(2)
C87 N5 H6 124.4
C94 N5 H6 124.4
N4 C87 N5 126.3(2)
N4 C87 C88 125.5(2)
N5 C87 C88 107.8(2)
C89 C88 C93 122.5(2)
C89 C88 C87 130.8(2)
C93 C88 C87 106.6(2)
C90 C89 C88 115.6(2)
C90 C89 C127 118.9(2)
C88 C89 C127 125.1(2)
C91 C90 C89 122.0(2)
C91 C90 H7 119.0
C89 C90 H7 119.0
C90 C91 C92 123.2(2)
C90 C91 H8 118.4
C92 C91 H8 118.4
C91 C92 C93 115.6(2)
C91 C92 C133 118.3(2)
C93 C92 C133 125.9(2)
C92 C93 C88 120.8(2)
C92 C93 C94 132.7(2)
C88 C93 C94 106.6(2)
N6 C94 N5 125.4(2)
N6 C94 C93 126.8(2)
N5 C94 C93 107.4(2)
C94 N6 C95 121.9(2)
C95 N7 C102 108.5(2)
N6 C95 N7 125.8(2)
N6 C95 C96 124.3(2)
N7 C95 C96 109.8(2)
C97 C96 C101 122.0(2)
C97 C96 C95 132.0(2)
C101 C96 C95 106.0(2)
C98 C97 C96 116.1(2)
C98 C97 C139 118.1(2)
C96 C97 C139 125.9(2)
C99 C98 C97 122.1(2)
C99 C98 H9 119.0
C97 C98 H9 119.0
C98 C99 C100 122.9(2)
C98 C99 H10 118.6
C100 C99 H10 118.6
C99 C100 C101 115.6(2)
C99 C100 C145 117.0(2)
C101 C100 C145 127.2(2)
C100 C101 C96 121.2(2)
C100 C101 C102 133.1(2)
C96 C101 C102 105.5(2)
N8 C102 N7 124.6(2)
N8 C102 C101 125.2(2)
N7 C102 C101 109.9(2)
C71 N8 C102 122.2(2)
C104 C103 C108 118.2(2)
C104 C103 C73 120.9(2)
C108 C103 C73 120.6(2)
C105 C104 C103 120.7(2)
C105 C104 H11 119.6
C103 C104 H11 119.6
C104 C105 C106 120.5(2)
C104 C105 H12 119.8
C106 C105 H12 119.8
C107 C106 C105 119.4(2)
C107 C106 H13 120.3
C105 C106 H13 120.3
C108 C107 C106 120.3(2)
C108 C107 H14 119.9
C106 C107 H14 119.9
C107 C108 C103 120.9(2)
C107 C108 H15 119.5
C103 C108 H15 119.5
C114 C109 C110 118.9(2)
C114 C109 C76 119.7(2)
C110 C109 C76 121.2(2)
C111 C110 C109 120.2(3)
C111 C110 H16 119.9
C109 C110 H16 119.9
C110 C111 C112 120.4(3)
C110 C111 H17 119.8
C112 C111 H17 119.8
C113 C112 C111 119.8(3)
C113 C112 H18 120.1
C111 C112 H18 120.1
C112 C113 C114 119.9(3)
C112 C113 H19 120.0
C114 C113 H19 120.0
C113 C114 C109 120.8(3)
C113 C114 H20 119.6
C109 C114 H20 119.6
C116 C115 C120 118.1(2)
C116 C115 C81 122.7(2)
C120 C115 C81 118.9(2)
C117 C116 C115 120.8(2)
C117 C116 H21 119.6
C115 C116 H21 119.6
C116 C117 C118 120.5(3)
C116 C117 H22 119.8
C118 C117 H22 119.8
C119 C118 C117 119.5(3)
C119 C118 H23 120.2
C117 C118 H23 120.2
C118 C119 C120 120.0(2)
C118 C119 H24 120.0
C120 C119 H24 120.0
C119 C120 C115 121.1(3)
C119 C120 H25 119.5
C115 C120 H25 119.5
C122 C121 C126 118.4(2)
C122 C121 C84 120.2(2)
C126 C121 C84 121.3(2)
C123 C122 C121 120.8(3)
C123 C122 H26 119.6
C121 C122 H26 119.6
C124 C123 C122 120.3(3)
C124 C123 H27 119.8
C122 C123 H27 119.8
C123 C124 C125 119.5(3)
C123 C124 H28 120.3
C125 C124 H28 120.3
C126 C125 C124 120.5(3)
C126 C125 H29 119.7
C124 C125 H29 119.7
C125 C126 C121 120.5(2)
C125 C126 H30 119.8
C121 C126 H30 119.8
C128 C127 C132 118.3(2)
C128 C127 C89 120.2(2)
C132 C127 C89 121.0(2)
C127 C128 C129 121.1(3)
C127 C128 H31 119.4
C129 C128 H31 119.4
C130 C129 C128 119.9(3)
C130 C129 H32 120.0
C128 C129 H32 120.0
C131 C130 C129 119.6(3)
C131 C130 H33 120.2
C129 C130 H33 120.2
C130 C131 C132 120.5(3)
C130 C131 H34 119.7
C132 C131 H34 119.7
C131 C132 C127 120.5(3)
C131 C132 H35 119.8
C127 C132 H35 119.8
C134 C133 C138 118.3(2)
C134 C133 C92 119.5(2)
C138 C133 C92 121.9(2)
C135 C134 C133 120.9(3)
C135 C134 H36 119.5
C133 C134 H36 119.5
C136 C135 C134 120.2(3)
C136 C135 H37 119.9
C134 C135 H37 119.9
C135 C136 C137 119.6(3)
C135 C136 H38 120.2
C137 C136 H38 120.2
C136 C137 C138 120.5(3)
C136 C137 H39 119.8
C138 C137 H39 119.8
C137 C138 C133 120.4(3)
C137 C138 H40 119.8
C133 C138 H40 119.8
C140 C139 C144 119.1(2)
C140 C139 C97 121.6(2)
C144 C139 C97 119.1(2)
C141 C140 C139 120.4(3)
C141 C140 H41 119.8
C139 C140 H41 119.8
C142 C141 C140 120.0(3)
C142 C141 H42 120.0
C140 C141 H42 120.0
C143 C142 C141 120.2(3)
C143 C142 H43 119.9
C141 C142 H43 119.9
C142 C143 C144 120.0(3)
C142 C143 H44 120.0
C144 C143 H44 120.0
C143 C144 C139 120.3(3)
C143 C144 H45 119.8
C139 C144 H45 119.8
C150 C145 C146 118.2(2)
C150 C145 C100 124.3(2)
C146 C145 C100 117.4(2)
C147 C146 C145 121.4(3)
C147 C146 H46 119.3
C145 C146 H46 119.3
C146 C147 C148 119.8(3)
C146 C147 H47 120.1
C148 C147 H47 120.1
C149 C148 C147 119.4(3)
C149 C148 H48 120.3
C147 C148 H48 120.3
C148 C149 C150 120.8(3)
C148 C149 H49 119.6
C150 C149 H49 119.6
C149 C150 C145 120.2(2)
C149 C150 H50 119.9
C145 C150 H50 119.9
C156 C151 C152 121.6(3)
C156 C151 Br1 118.6(2)
C152 C151 Br1 119.8(2)
C151 C152 C153 118.7(3)
C151 C152 H51 120.6
C153 C152 H51 120.6
C154 C153 C152 120.3(3)
C154 C153 H52 119.8
C152 C153 H52 119.8
C155 C154 C153 120.0(3)
C155 C154 H53 120.0
C153 C154 H53 120.0
C154 C155 C156 120.6(3)
C154 C155 H54 119.7
C156 C155 H54 119.7
C151 C156 C155 118.7(3)
C151 C156 H55 120.6
C155 C156 H55 120.6
C162 C157 C158 122.0(3)
C162 C157 Br2 119.2(3)
C158 C157 Br2 118.8(2)
C159 C158 C157 118.8(3)
C159 C158 H56 120.6
C157 C158 H56 120.6
C158 C159 C160 120.1(4)
C158 C159 H57 119.9
C160 C159 H57 119.9
C161 C160 C159 120.0(3)
C161 C160 H58 120.0
C159 C160 H58 120.0
C162 C161 C160 120.6(3)
C162 C161 H59 119.7
C160 C161 H59 119.7
C157 C162 C161 118.6(4)
C157 C162 H60 120.7
C161 C162 H60 120.7
C164 C163 C168 121.6(3)
C164 C163 Br3 118.3(3)
C168 C163 Br3 120.1(3)
C163 C164 C165 119.2(3)
C163 C164 H61 120.4
C165 C164 H61 120.4
C166 C165 C164 120.8(3)
C166 C165 H62 119.6
C164 C165 H62 119.6
C165 C166 C167 119.7(3)
C165 C166 H63 120.1
C167 C166 H63 120.1
C166 C167 C168 120.8(3)
C166 C167 H64 119.6
C168 C167 H64 119.6
C163 C168 C167 117.8(3)
C163 C168 H65 121.1
C167 C168 H65 121.1
C170 C169 C174 121.5(9)
C170 C169 Br4 119.3(6)
C174 C169 Br4 119.2(6)
C169 C170 C171 119.9(10)
C169 C170 H66 120.1
C171 C170 H66 120.1
C170 C171 C172 119.2(9)
C170 C171 H67 120.4
C172 C171 H67 120.4
C173 C172 C171 120.9(9)
C173 C172 H68 119.5
C171 C172 H68 119.5
C172 C173 C174 119.8(9)
C172 C173 H69 120.1
C174 C173 H69 120.1
C169 C174 C173 118.7(10)
C169 C174 H70 120.7
C173 C174 H70 120.7
C177 O1 H71 109.5
C175 C177 C176 93.7(8)
C175 C177 O1 122.1(10)
C176 C177 O1 100.0(7)
C175 C177 H75 112.7
C176 C177 H75 112.7
O1 C177 H75 112.7

loop_
_geom_bond_atom_site_label_1
_geom_bond_atom_site_label_2
_geom_bond_distance
C1 C6 1.425(4)
C1 C2 1.428(4)
C1 C9 1.438(4)
C2 C3 1.412(4)
C2 C12 1.467(4)
C3 C4 1.435(4)
C3 C15 1.438(4)
C4 C5 1.406(4)
C4 C17 1.446(4)
C5 C6 1.422(4)
C5 C20 1.477(4)
C6 C7 1.442(4)
C7 C22 1.393(4)
C7 C8 1.448(5)
C8 C25 1.379(5)
C8 C9 1.471(4)
C9 C10 1.370(5)
C10 C11 1.437(4)
C10 C27 1.457(4)
C11 C12 1.418(4)
C11 C29 1.444(4)
C12 C13 1.416(4)
C13 C31 1.428(4)
C13 C14 1.442(4)
C14 C15 1.390(4)
C14 C33 1.444(4)
C15 C16 1.445(4)
C16 C35 1.388(4)
C16 C17 1.444(4)
C17 C18 1.378(4)
C18 C19 1.439(4)
C18 C37 1.445(4)
C19 C20 1.418(4)
C19 C39 1.434(4)
C20 C21 1.407(4)
C21 C41 1.438(5)
C21 C22 1.440(4)
C22 C23 1.446(4)
C23 C24 1.389(5)
C23 C42 1.461(5)
C24 C25 1.442(5)
C24 C45 1.452(4)
C25 C26 1.456(5)
C26 C27 1.383(5)
C26 C46 1.447(5)
C27 C28 1.433(5)
C28 C48 1.379(4)
C28 C29 1.455(4)
C29 C30 1.407(4)
C30 C31 1.412(4)
C30 C50 1.475(4)
C31 C32 1.470(4)
C32 C52 1.376(4)
C32 C33 1.447(4)
C33 C34 1.391(4)
C34 C35 1.435(5)
C34 C54 1.455(4)
C35 C36 1.457(5)
C36 C37 1.386(5)
C36 C55 1.440(5)
C37 C38 1.453(5)
C38 C57 1.380(5)
C38 C39 1.444(5)
C39 C40 1.420(4)
C40 C41 1.415(5)
C40 C59 1.466(5)
C41 C42 1.440(5)
C42 C43 1.372(5)
C43 C60 1.438(4)
C43 C44 1.461(4)
C44 C45 1.384(5)
C44 C62 1.446(4)
C45 C46 1.451(4)
C46 C47 1.386(4)
C47 C48 1.446(4)
C47 C63 1.457(4)
C48 C49 1.451(4)
C49 C50 1.411(4)
C49 C64 1.425(4)
C50 C51 1.425(4)
C51 C66 1.434(4)
C51 C52 1.454(4)
C52 C53 1.432(5)
C53 C54 1.391(5)
C53 C67 1.460(5)
C54 C55 1.446(5)
C55 C56 1.389(5)
C56 C57 1.439(5)
C56 C68 1.448(5)
C57 C58 1.452(5)
C58 C59 1.421(5)
C58 C69 1.429(5)
C59 C60 1.413(4)
C60 C61 1.440(4)
C61 C70 1.414(4)
C61 C62 1.444(4)
C62 C63 1.376(4)
C63 C64 1.451(4)
C64 C65 1.417(4)
C65 C66 1.412(4)
C65 C70 1.473(4)
C66 C67 1.444(4)
C67 C68 1.372(5)
C68 C69 1.451(4)
C69 C70 1.412(4)
N1 C78 1.364(3)
N1 C71 1.366(3)
N1 H1 0.8800
C71 N8 1.326(3)
C71 C72 1.459(3)
C72 C73 1.407(3)
C72 C77 1.417(3)
C73 C74 1.398(4)
C73 C103 1.487(3)
C74 C75 1.387(4)
C74 H2 0.9500
C75 C76 1.398(4)
C75 H3 0.9500
C76 C77 1.408(3)
C76 C109 1.481(3)
C77 C78 1.458(3)
C78 N2 1.331(3)
N2 C79 1.335(3)
N3 C86 1.358(3)
N3 C79 1.366(3)
C79 C80 1.472(3)
C80 C81 1.407(4)
C80 C85 1.415(4)
C81 C82 1.404(4)
C81 C115 1.486(4)
C82 C83 1.391(4)
C82 H4 0.9500
C83 C84 1.397(4)
C83 H5 0.9500
C84 C85 1.405(3)
C84 C121 1.481(4)
C85 C86 1.463(3)
C86 N4 1.332(3)
N4 C87 1.320(3)
N5 C87 1.365(3)
N5 C94 1.367(3)
N5 H6 0.8800
C87 C88 1.454(3)
C88 C89 1.405(4)
C88 C93 1.421(3)
C89 C90 1.397(4)
C89 C127 1.491(4)
C90 C91 1.393(4)
C90 H7 0.9500
C91 C92 1.398(4)
C91 H8 0.9500
C92 C93 1.411(4)
C92 C133 1.488(4)
C93 C94 1.463(3)
C94 N6 1.323(3)
N6 C95 1.335(3)
N7 C95 1.361(3)
N7 C102 1.366(3)
C95 C96 1.468(3)
C96 C97 1.399(4)
C96 C101 1.415(4)
C97 C98 1.396(4)
C97 C139 1.486(4)
C98 C99 1.383(4)
C98 H9 0.9500
C99 C100 1.401(4)
C99 H10 0.9500
C100 C101 1.407(4)
C100 C145 1.489(4)
C101 C102 1.469(3)
C102 N8 1.332(3)
C103 C104 1.398(4)
C103 C108 1.401(4)
C104 C105 1.388(4)
C104 H11 0.9500
C105 C106 1.389(4)
C105 H12 0.9500
C106 C107 1.389(4)
C106 H13 0.9500
C107 C108 1.387(4)
C107 H14 0.9500
C108 H15 0.9500
C109 C114 1.394(4)
C109 C110 1.394(4)
C110 C111 1.387(4)
C110 H16 0.9500
C111 C112 1.389(4)
C111 H17 0.9500
C112 C113 1.382(5)
C112 H18 0.9500
C113 C114 1.388(4)
C113 H19 0.9500
C114 H20 0.9500
C115 C116 1.391(4)
C115 C120 1.404(4)
C116 C117 1.386(4)
C116 H21 0.9500
C117 C118 1.391(4)
C117 H22 0.9500
C118 C119 1.386(4)
C118 H23 0.9500
C119 C120 1.388(4)
C119 H24 0.9500
C120 H25 0.9500
C121 C122 1.397(4)
C121 C126 1.401(4)
C122 C123 1.389(4)
C122 H26 0.9500
C123 C124 1.382(4)
C123 H27 0.9500
C124 C125 1.391(4)
C124 H28 0.9500
C125 C126 1.385(4)
C125 H29 0.9500
C126 H30 0.9500
C127 C128 1.389(4)
C127 C132 1.402(4)
C128 C129 1.390(4)
C128 H31 0.9500
C129 C130 1.389(4)
C129 H32 0.9500
C130 C131 1.380(5)
C130 H33 0.9500
C131 C132 1.389(4)
C131 H34 0.9500
C132 H35 0.9500
C133 C134 1.398(4)
C133 C138 1.399(4)
C134 C135 1.386(4)
C134 H36 0.9500
C135 C136 1.382(5)
C135 H37 0.9500
C136 C137 1.385(4)
C136 H38 0.9500
C137 C138 1.389(4)
C137 H39 0.9500
C138 H40 0.9500
C139 C140 1.394(4)
C139 C144 1.395(4)
C140 C141 1.388(4)
C140 H41 0.9500
C141 C142 1.388(4)
C141 H42 0.9500
C142 C143 1.378(4)
C142 H43 0.9500
C143 C144 1.394(4)
C143 H44 0.9500
C144 H45 0.9500
C145 C150 1.392(4)
C145 C146 1.404(4)
C146 C147 1.381(4)
C146 H46 0.9500
C147 C148 1.389(4)
C147 H47 0.9500
C148 C149 1.386(4)
C148 H48 0.9500
C149 C150 1.392(4)
C149 H49 0.9500
C150 H50 0.9500
Br1 C151 1.899(3)
C151 C156 1.378(4)
C151 C152 1.383(4)
C152 C153 1.386(5)
C152 H51 0.9500
C153 C154 1.383(6)
C153 H52 0.9500
C154 C155 1.376(5)
C154 H53 0.9500
C155 C156 1.384(4)
C155 H54 0.9500
C156 H55 0.9500
Br2 C157 1.910(3)
C157 C162 1.378(5)
C157 C158 1.382(4)
C158 C159 1.382(5)
C158 H56 0.9500
C159 C160 1.385(6)
C159 H57 0.9500
C160 C161 1.383(6)
C160 H58 0.9500
C161 C162 1.380(6)
C161 H59 0.9500
C162 H60 0.9500
Br3 C163 1.905(3)
C163 C164 1.370(5)
C163 C168 1.383(5)
C164 C165 1.377(5)
C164 H61 0.9500
C165 C166 1.365(5)
C165 H62 0.9500
C166 C167 1.375(6)
C166 H63 0.9500
C167 C168 1.395(6)
C167 H64 0.9500
C168 H65 0.9500
Br4 C169 1.892(5)
C169 C170 1.364(14)
C169 C174 1.378(12)
C170 C171 1.376(11)
C170 H66 0.9500
C171 C172 1.384(13)
C171 H67 0.9500
C172 C173 1.368(11)
C172 H68 0.9500
C173 C174 1.388(12)
C173 H69 0.9500
C174 H70 0.9500
O1 C177 1.467(12)
O1 H71 0.8400
C176 C177 1.454(7)
C176 H72 0.9800
C176 H73 0.9800
C176 H74 0.9800
C177 C175 1.449(12)
C177 H75 1.0000
C175 H76 0.9800
C175 H77 0.9800
C175 H78 0.9800

loop_
_geom_torsion_atom_site_label_1
_geom_torsion_atom_site_label_2
_geom_torsion_atom_site_label_3
_geom_torsion_atom_site_label_4
_geom_torsion
C6 C1 C2 C3 -12.4(4)
C9 C1 C2 C3 -154.9(3)
C6 C1 C2 C12 138.9(3)
C9 C1 C2 C12 -3.7(4)
C1 C2 C3 C4 12.5(4)
C12 C2 C3 C4 -138.5(3)
C1 C2 C3 C15 155.2(3)
C12 C2 C3 C15 4.2(4)
C2 C3 C4 C5 -0.1(4)
C15 C3 C4 C5 -147.0(3)
C2 C3 C4 C17 147.9(3)
C15 C3 C4 C17 1.0(3)
C3 C4 C5 C6 -12.3(4)
C17 C4 C5 C6 -155.6(3)
C3 C4 C5 C20 138.7(3)
C17 C4 C5 C20 -4.6(4)
C4 C5 C6 C1 12.4(4)
C20 C5 C6 C1 -138.5(3)
C4 C5 C6 C7 155.4(3)
C20 C5 C6 C7 4.4(4)
C2 C1 C6 C5 -0.1(4)
C9 C1 C6 C5 146.7(3)
C2 C1 C6 C7 -147.3(3)
C9 C1 C6 C7 -0.5(3)
C5 C6 C7 C22 -4.4(4)
C1 C6 C7 C22 142.9(3)
C5 C6 C7 C8 -147.5(3)
C1 C6 C7 C8 -0.2(3)
C22 C7 C8 C25 -0.6(4)
C6 C7 C8 C25 142.4(3)
C22 C7 C8 C9 -142.2(3)
C6 C7 C8 C9 0.8(3)
C6 C1 C9 C10 -142.1(3)
C2 C1 C9 C10 4.4(4)
C6 C1 C9 C8 1.0(3)
C2 C1 C9 C8 147.4(3)
C25 C8 C9 C10 0.7(4)
C7 C8 C9 C10 142.4(3)
C25 C8 C9 C1 -142.8(3)
C7 C8 C9 C1 -1.1(3)
C1 C9 C10 C11 -0.5(4)
C8 C9 C10 C11 -139.4(3)
C1 C9 C10 C27 138.8(3)
C8 C9 C10 C27 -0.1(4)
C9 C10 C11 C12 -4.2(4)
C27 C10 C11 C12 -147.5(3)
C9 C10 C11 C29 142.9(3)
C27 C10 C11 C29 -0.5(3)
C10 C11 C12 C13 154.8(3)
C29 C11 C12 C13 11.8(4)
C10 C11 C12 C2 4.8(4)
C29 C11 C12 C2 -138.3(3)
C3 C2 C12 C13 0.6(4)
C1 C2 C12 C13 -150.0(3)
C3 C2 C12 C11 149.7(3)
C1 C2 C12 C11 -0.8(4)
C11 C12 C13 C31 -12.1(4)
C2 C12 C13 C31 137.8(3)
C11 C12 C13 C14 -154.9(2)
C2 C12 C13 C14 -5.1(4)
C12 C13 C14 C15 4.9(4)
C31 C13 C14 C15 -142.5(3)
C12 C13 C14 C33 148.1(2)
C31 C13 C14 C33 0.7(3)
C13 C14 C15 C3 -0.1(4)
C33 C14 C15 C3 -139.7(3)
C13 C14 C15 C16 139.4(3)
C33 C14 C15 C16 -0.1(4)
C2 C3 C15 C14 -4.5(4)
C4 C3 C15 C14 142.4(3)
C2 C3 C15 C16 -148.2(3)
C4 C3 C15 C16 -1.3(3)
C14 C15 C16 C35 -0.5(4)
C3 C15 C16 C35 143.2(3)
C14 C15 C16 C17 -142.4(3)
C3 C15 C16 C17 1.2(3)
C35 C16 C17 C18 -0.4(4)
C15 C16 C17 C18 141.6(3)
C35 C16 C17 C4 -142.5(3)
C15 C16 C17 C4 -0.6(3)
C5 C4 C17 C18 5.0(4)
C3 C4 C17 C18 -142.6(3)
C5 C4 C17 C16 147.4(3)
C3 C4 C17 C16 -0.2(3)
C16 C17 C18 C19 -138.9(3)
C4 C17 C18 C19 -0.6(4)
C16 C17 C18 C37 1.1(4)
C4 C17 C18 C37 139.3(3)
C17 C18 C19 C20 -4.0(4)
C37 C18 C19 C20 -148.0(3)
C17 C18 C19 C39 143.1(3)
C37 C18 C19 C39 -0.9(3)
C39 C19 C20 C21 11.8(4)
C18 C19 C20 C21 154.9(3)
C39 C19 C20 C5 -138.8(3)
C18 C19 C20 C5 4.3(4)
C4 C5 C20 C21 -150.1(3)
C6 C5 C20 C21 0.2(4)
C4 C5 C20 C19 -0.1(4)
C6 C5 C20 C19 150.3(3)
C19 C20 C21 C41 -12.0(4)
C5 C20 C21 C41 138.3(3)
C19 C20 C21 C22 -155.3(3)
C5 C20 C21 C22 -4.9(4)
C6 C7 C22 C21 -0.3(4)
C8 C7 C22 C21 138.9(3)
C6 C7 C22 C23 -139.6(3)
C8 C7 C22 C23 -0.4(4)
C20 C21 C22 C7 5.1(4)
C41 C21 C22 C7 -142.4(3)
C20 C21 C22 C23 148.1(3)
C41 C21 C22 C23 0.7(3)
C7 C22 C23 C24 1.3(4)
C21 C22 C23 C24 -142.2(3)
C7 C22 C23 C42 142.3(3)
C21 C22 C23 C42 -1.2(3)
C22 C23 C24 C25 -1.2(4)
C42 C23 C24 C25 -137.1(3)
C22 C23 C24 C45 136.4(3)
C42 C23 C24 C45 0.5(4)
C7 C8 C25 C24 0.7(4)
C9 C8 C25 C24 136.9(3)
C7 C8 C25 C26 -136.7(3)
C9 C8 C25 C26 -0.6(4)
C23 C24 C25 C8 0.1(4)
C45 C24 C25 C8 -141.9(3)
C23 C24 C25 C26 141.8(3)
C45 C24 C25 C26 -0.2(3)
C8 C25 C26 C27 -0.1(4)
C24 C25 C26 C27 -141.9(3)
C8 C25 C26 C46 142.0(3)
C24 C25 C26 C46 0.2(3)
C46 C26 C27 C28 -0.5(4)
C25 C26 C27 C28 137.1(3)
C46 C26 C27 C10 -137.0(3)
C25 C26 C27 C10 0.6(4)
C9 C10 C27 C26 -0.5(4)
C11 C10 C27 C26 142.5(3)
C9 C10 C27 C28 -142.2(3)
C11 C10 C27 C28 0.9(3)
C26 C27 C28 C48 0.8(4)
C10 C27 C28 C48 142.4(3)
C26 C27 C28 C29 -142.6(3)
C10 C27 C28 C29 -1.0(3)
C12 C11 C29 C30 0.7(4)
C10 C11 C29 C30 -147.0(3)
C12 C11 C29 C28 147.5(3)
C10 C11 C29 C28 -0.2(3)
C48 C28 C29 C30 3.7(4)
C27 C28 C29 C30 147.5(3)
C48 C28 C29 C11 -143.0(3)
C27 C28 C29 C11 0.7(3)
C11 C29 C30 C31 -13.1(4)
C28 C29 C30 C31 -155.2(3)
C11 C29 C30 C50 138.3(3)
C28 C29 C30 C50 -3.8(4)
C29 C30 C31 C13 12.9(4)
C50 C30 C31 C13 -138.5(3)
C29 C30 C31 C32 155.1(3)
C50 C30 C31 C32 3.7(4)
C12 C13 C31 C30 -0.3(4)
C14 C13 C31 C30 146.7(3)
C12 C13 C31 C32 -147.1(3)
C14 C13 C31 C32 -0.1(3)
C30 C31 C32 C52 -4.1(4)
C13 C31 C32 C52 142.4(3)
C30 C31 C32 C33 -147.0(3)
C13 C31 C32 C33 -0.5(3)
C15 C14 C33 C34 0.7(4)
C13 C14 C33 C34 -142.7(3)
C15 C14 C33 C32 142.5(3)
C13 C14 C33 C32 -1.0(3)
C52 C32 C33 C34 0.1(4)
C31 C32 C33 C34 142.7(3)
C52 C32 C33 C14 -141.7(3)
C31 C32 C33 C14 0.9(3)
C14 C33 C34 C35 -0.7(4)
C32 C33 C34 C35 -137.5(3)
C14 C33 C34 C54 137.0(3)
C32 C33 C34 C54 0.2(4)
C17 C16 C35 C34 137.5(3)
C15 C16 C35 C34 0.5(4)
C17 C16 C35 C36 0.0(4)
C15 C16 C35 C36 -137.0(3)
C33 C34 C35 C16 0.1(4)
C54 C34 C35 C16 -141.7(3)
C33 C34 C35 C36 142.1(3)
C54 C34 C35 C36 0.3(3)
C16 C35 C36 C37 -0.4(4)
C34 C35 C36 C37 -142.2(3)
C16 C35 C36 C55 141.6(3)
C34 C35 C36 C55 -0.2(3)
C55 C36 C37 C18 -136.3(3)
C35 C36 C37 C18 1.1(4)
C55 C36 C37 C38 0.0(4)
C35 C36 C37 C38 137.3(3)
C17 C18 C37 C36 -1.4(4)
C19 C18 C37 C36 142.5(3)
C17 C18 C37 C38 -142.7(3)
C19 C18 C37 C38 1.3(3)
C36 C37 C38 C57 0.1(4)
C18 C37 C38 C57 141.7(3)
C36 C37 C38 C39 -142.7(3)
C18 C37 C38 C39 -1.1(3)
C20 C19 C39 C40 0.8(4)
C18 C19 C39 C40 -146.8(3)
C20 C19 C39 C38 147.8(3)
C18 C19 C39 C38 0.2(3)
C57 C38 C39 C40 4.8(4)
C37 C38 C39 C40 147.6(3)
C57 C38 C39 C19 -142.3(3)
C37 C38 C39 C19 0.6(3)
C19 C39 C40 C41 -13.0(4)
C38 C39 C40 C41 -155.6(3)
C19 C39 C40 C59 138.0(3)
C38 C39 C40 C59 -4.6(4)
C39 C40 C41 C21 12.8(4)
C59 C40 C41 C21 -138.3(3)
C39 C40 C41 C42 155.3(3)
C59 C40 C41 C42 4.2(4)
C20 C21 C41 C40 -0.3(4)
C22 C21 C41 C40 147.1(3)
C20 C21 C41 C42 -147.4(3)
C22 C21 C41 C42 0.1(3)
C40 C41 C42 C43 -4.5(4)
C21 C41 C42 C43 142.3(3)
C40 C41 C42 C23 -147.6(3)
C21 C41 C42 C23 -0.8(3)
C24 C23 C42 C43 -0.3(4)
C22 C23 C42 C43 -141.6(3)
C24 C23 C42 C41 142.6(3)
C22 C23 C42 C41 1.2(3)
C41 C42 C43 C60 0.0(4)
C23 C42 C43 C60 138.9(3)
C41 C42 C43 C44 -139.0(3)
C23 C42 C43 C44 -0.2(4)
C42 C43 C44 C45 0.4(4)
C60 C43 C44 C45 -143.0(3)
C42 C43 C44 C62 142.3(3)
C60 C43 C44 C62 -1.1(3)
C62 C44 C45 C46 0.6(4)
C43 C44 C45 C46 137.3(3)
C62 C44 C45 C24 -136.8(3)
C43 C44 C45 C24 -0.2(4)
C23 C24 C45 C44 -0.2(4)
C25 C24 C45 C44 141.8(3)
C23 C24 C45 C46 -141.9(3)
C25 C24 C45 C46 0.1(3)
C27 C26 C46 C47 -0.4(4)
C25 C26 C46 C47 -142.7(3)
C27 C26 C46 C45 142.1(3)
C25 C26 C46 C45 -0.1(3)
C44 C45 C46 C47 0.1(4)
C24 C45 C46 C47 142.3(3)
C44 C45 C46 C26 -142.2(3)
C24 C45 C46 C26 0.0(3)
C26 C46 C47 C48 1.1(4)
C45 C46 C47 C48 -137.0(3)
C26 C46 C47 C63 137.3(3)
C45 C46 C47 C63 -0.8(4)
C27 C28 C48 C47 -0.1(4)
C29 C28 C48 C47 139.7(3)
C27 C28 C48 C49 -139.3(3)
C29 C28 C48 C49 0.5(4)
C46 C47 C48 C28 -0.8(4)
C63 C47 C48 C28 -142.1(3)
C46 C47 C48 C49 142.6(3)
C63 C47 C48 C49 1.4(3)
C28 C48 C49 C50 -4.7(4)
C47 C48 C49 C50 -148.1(3)
C28 C48 C49 C64 142.2(3)
C47 C48 C49 C64 -1.2(3)
C64 C49 C50 C51 12.3(4)
C48 C49 C50 C51 155.2(3)
C64 C49 C50 C30 -138.4(3)
C48 C49 C50 C30 4.6(4)
C29 C30 C50 C49 -0.4(4)
C31 C30 C50 C49 150.4(3)
C29 C30 C50 C51 -150.4(3)
C31 C30 C50 C51 0.3(4)
C49 C50 C51 C66 -12.8(4)
C30 C50 C51 C66 137.9(3)
C49 C50 C51 C52 -154.7(3)
C30 C50 C51 C52 -4.1(4)
C33 C32 C52 C53 -0.6(4)
C31 C32 C52 C53 -138.9(3)
C33 C32 C52 C51 138.6(3)
C31 C32 C52 C51 0.3(4)
C50 C51 C52 C32 3.8(4)
C66 C51 C52 C32 -142.6(3)
C50 C51 C52 C53 146.9(3)
C66 C51 C52 C53 0.5(3)
C32 C52 C53 C54 0.8(4)
C51 C52 C53 C54 -142.3(3)
C32 C52 C53 C67 142.4(3)
C51 C52 C53 C67 -0.8(3)
C52 C53 C54 C55 137.4(3)
C67 C53 C54 C55 0.4(4)
C52 C53 C54 C34 -0.5(4)
C67 C53 C54 C34 -137.5(3)
C33 C34 C54 C53 0.0(4)
C35 C34 C54 C53 142.4(3)
C33 C34 C54 C55 -142.5(3)
C35 C34 C54 C55 -0.2(3)
C37 C36 C55 C56 -0.4(4)
C35 C36 C55 C56 -141.9(3)
C37 C36 C55 C54 141.6(3)
C35 C36 C55 C54 0.1(3)
C53 C54 C55 C56 -0.3(4)
C34 C54 C55 C56 142.0(3)
C53 C54 C55 C36 -142.2(3)
C34 C54 C55 C36 0.0(3)
C36 C55 C56 C57 0.7(4)
C54 C55 C56 C57 -136.9(3)
C36 C55 C56 C68 137.4(3)
C54 C55 C56 C68 -0.2(4)
C39 C38 C57 C56 138.9(3)
C37 C38 C57 C56 0.2(4)
C39 C38 C57 C58 -0.3(4)
C37 C38 C57 C58 -139.0(3)
C55 C56 C57 C38 -0.6(4)
C68 C56 C57 C38 -142.0(3)
C55 C56 C57 C58 142.8(3)
C68 C56 C57 C58 1.4(3)
C38 C57 C58 C59 -4.3(4)
C56 C57 C58 C59 -147.8(3)
C38 C57 C58 C69 142.7(3)
C56 C57 C58 C69 -0.8(3)
C69 C58 C59 C60 11.9(4)
C57 C58 C59 C60 154.7(3)
C69 C58 C59 C40 -138.4(3)
C57 C58 C59 C40 4.3(4)
C41 C40 C59 C60 0.5(4)
C39 C40 C59 C60 -149.8(3)
C41 C40 C59 C58 150.4(3)
C39 C40 C59 C58 0.1(4)
C58 C59 C60 C43 -155.4(3)
C40 C59 C60 C43 -5.0(4)
C58 C59 C60 C61 -11.7(4)
C40 C59 C60 C61 138.7(3)
C42 C43 C60 C59 4.8(4)
C44 C43 C60 C59 148.3(3)
C42 C43 C60 C61 -142.8(3)
C44 C43 C60 C61 0.6(3)
C59 C60 C61 C70 -0.4(4)
C43 C60 C61 C70 147.5(3)
C59 C60 C61 C62 -147.8(3)
C43 C60 C61 C62 0.1(3)
C70 C61 C62 C63 -4.2(4)
C60 C61 C62 C63 142.7(3)
C70 C61 C62 C44 -147.7(3)
C60 C61 C62 C44 -0.8(3)
C45 C44 C62 C63 -0.6(4)
C43 C44 C62 C63 -142.0(3)
C45 C44 C62 C61 142.5(3)
C43 C44 C62 C61 1.1(3)
C61 C62 C63 C64 -0.6(4)
C44 C62 C63 C64 138.8(3)
C61 C62 C63 C47 -139.4(3)
C44 C62 C63 C47 -0.1(4)
C46 C47 C63 C62 0.8(4)
C48 C47 C63 C62 142.0(3)
C46 C47 C63 C64 -142.4(3)
C48 C47 C63 C64 -1.1(3)
C50 C49 C64 C65 0.3(4)
C48 C49 C64 C65 -146.8(3)
C50 C49 C64 C63 147.6(3)
C48 C49 C64 C63 0.4(3)
C62 C63 C64 C65 5.1(4)
C47 C63 C64 C65 148.1(3)
C62 C63 C64 C49 -142.5(3)
C47 C63 C64 C49 0.4(3)
C49 C64 C65 C66 -12.5(4)
C63 C64 C65 C66 -155.5(3)
C49 C64 C65 C70 138.1(3)
C63 C64 C65 C70 -4.9(4)
C64 C65 C66 C51 12.0(4)
C70 C65 C66 C51 -138.7(3)
C64 C65 C66 C67 155.0(3)
C70 C65 C66 C67 4.4(4)
C50 C51 C66 C65 0.6(4)
C52 C51 C66 C65 147.2(3)
C50 C51 C66 C67 -146.7(3)
C52 C51 C66 C67 0.0(3)
C65 C66 C67 C68 -4.9(4)
C51 C66 C67 C68 142.3(3)
C65 C66 C67 C53 -147.6(3)
C51 C66 C67 C53 -0.4(3)
C54 C53 C67 C68 -0.1(4)
C52 C53 C67 C68 -142.3(3)
C54 C53 C67 C66 142.9(3)
C52 C53 C67 C66 0.7(3)
C66 C67 C68 C56 -138.8(3)
C53 C67 C68 C56 -0.3(4)
C66 C67 C68 C69 1.0(4)
C53 C67 C68 C69 139.5(3)
C55 C56 C68 C67 0.4(4)
C57 C56 C68 C67 142.2(3)
C55 C56 C68 C69 -143.2(3)
C57 C56 C68 C69 -1.5(3)
C59 C58 C69 C70 0.1(4)
C57 C58 C69 C70 -146.9(3)
C59 C58 C69 C68 146.8(3)
C57 C58 C69 C68 -0.2(3)
C67 C68 C69 C70 3.2(4)
C56 C68 C69 C70 147.5(3)
C67 C68 C69 C58 -143.2(3)
C56 C68 C69 C58 1.0(3)
C58 C69 C70 C61 -12.3(4)
C68 C69 C70 C61 -154.3(3)
C58 C69 C70 C65 138.4(3)
C68 C69 C70 C65 -3.6(4)
C60 C61 C70 C69 12.5(4)
C62 C61 C70 C69 155.1(3)
C60 C61 C70 C65 -138.3(3)
C62 C61 C70 C65 4.3(4)
C66 C65 C70 C69 -0.1(4)
C64 C65 C70 C69 -150.0(3)
C66 C65 C70 C61 150.2(3)
C64 C65 C70 C61 0.3(4)
C78 N1 C71 N8 -164.6(2)
C78 N1 C71 C72 7.0(3)
N8 C71 C72 C73 -11.8(4)
N1 C71 C72 C73 176.5(2)
N8 C71 C72 C77 166.3(2)
N1 C71 C72 C77 -5.4(3)
C77 C72 C73 C74 -6.4(3)
C71 C72 C73 C74 171.4(2)
C77 C72 C73 C103 167.8(2)
C71 C72 C73 C103 -14.3(4)
C72 C73 C74 C75 4.3(4)
C103 C73 C74 C75 -170.3(2)
C73 C74 C75 C76 1.0(4)
C74 C75 C76 C77 -4.2(4)
C74 C75 C76 C109 174.0(2)
C75 C76 C77 C72 2.0(3)
C109 C76 C77 C72 -175.9(2)
C75 C76 C77 C78 -174.0(2)
C109 C76 C77 C78 8.0(4)
C73 C72 C77 C76 3.4(4)
C71 C72 C77 C76 -174.9(2)
C73 C72 C77 C78 -179.7(2)
C71 C72 C77 C78 2.0(3)
C71 N1 C78 N2 167.9(2)
C71 N1 C78 C77 -5.8(3)
C76 C77 C78 N2 5.0(4)
C72 C77 C78 N2 -171.5(2)
C76 C77 C78 N1 178.6(2)
C72 C77 C78 N1 2.1(3)
N1 C78 N2 C79 15.3(4)
C77 C78 N2 C79 -172.3(2)
C78 N2 C79 N3 16.7(4)
C78 N2 C79 C80 -168.8(2)
C86 N3 C79 N2 168.6(2)
C86 N3 C79 C80 -6.6(3)
N2 C79 C80 C81 9.5(4)
N3 C79 C80 C81 -175.3(3)
N2 C79 C80 C85 -171.4(2)
N3 C79 C80 C85 3.8(3)
C85 C80 C81 C82 -0.7(3)
C79 C80 C81 C82 178.3(3)
C85 C80 C81 C115 -178.6(2)
C79 C80 C81 C115 0.4(4)
C80 C81 C82 C83 0.4(4)
C115 C81 C82 C83 178.5(2)
C81 C82 C83 C84 -0.3(4)
C82 C83 C84 C85 0.4(4)
C82 C83 C84 C121 -176.1(2)
C83 C84 C85 C80 -0.7(4)
C121 C84 C85 C80 175.6(2)
C83 C84 C85 C86 -179.1(2)
C121 C84 C85 C86 -2.8(4)
C81 C80 C85 C84 0.9(4)
C79 C80 C85 C84 -178.3(2)
C81 C80 C85 C86 179.6(2)
C79 C80 C85 C86 0.4(3)
C79 N3 C86 N4 -167.9(2)
C79 N3 C86 C85 6.9(3)
C84 C85 C86 N4 -11.0(4)
C80 C85 C86 N4 170.5(2)
C84 C85 C86 N3 174.1(2)
C80 C85 C86 N3 -4.5(3)
N3 C86 N4 C87 -17.6(4)
C85 C86 N4 C87 168.3(2)
C86 N4 C87 N5 -13.9(4)
C86 N4 C87 C88 174.4(2)
C94 N5 C87 N4 -167.2(2)
C94 N5 C87 C88 5.6(3)
N4 C87 C88 C89 -9.3(4)
N5 C87 C88 C89 177.7(2)
N4 C87 C88 C93 169.1(2)
N5 C87 C88 C93 -3.8(3)
C93 C88 C89 C90 -5.2(4)
C87 C88 C89 C90 173.0(2)
C93 C88 C89 C127 167.0(2)
C87 C88 C89 C127 -14.7(4)
C88 C89 C90 C91 4.8(4)
C127 C89 C90 C91 -168.0(2)
C89 C90 C91 C92 0.5(4)
C90 C91 C92 C93 -5.2(4)
C90 C91 C92 C133 170.3(2)
C91 C92 C93 C88 4.7(3)
C133 C92 C93 C88 -170.5(2)
C91 C92 C93 C94 -173.8(2)
C133 C92 C93 C94 11.0(4)
C89 C88 C93 C92 0.5(4)
C87 C88 C93 C92 -178.1(2)
C89 C88 C93 C94 179.4(2)
C87 C88 C93 C94 0.8(3)
C87 N5 C94 N6 168.0(2)
C87 N5 C94 C93 -5.1(3)
C92 C93 C94 N6 8.2(4)
C88 C93 C94 N6 -170.4(2)
C92 C93 C94 N5 -178.8(3)
C88 C93 C94 N5 2.5(3)
N5 C94 N6 C95 13.1(4)
C93 C94 N6 C95 -175.1(2)
C94 N6 C95 N7 17.7(4)
C94 N6 C95 C96 -165.4(2)
C102 N7 C95 N6 172.7(2)
C102 N7 C95 C96 -4.6(3)
N6 C95 C96 C97 6.2(4)
N7 C95 C96 C97 -176.4(3)
N6 C95 C96 C101 -175.9(2)
N7 C95 C96 C101 1.5(3)
C101 C96 C97 C98 -0.2(4)
C95 C96 C97 C98 177.3(3)
C101 C96 C97 C139 -178.4(2)
C95 C96 C97 C139 -0.9(4)
C96 C97 C98 C99 -3.6(4)
C139 C97 C98 C99 174.7(3)
C97 C98 C99 C100 2.8(4)
C98 C99 C100 C101 1.9(4)
C98 C99 C100 C145 -173.4(3)
C99 C100 C101 C96 -5.6(4)
C145 C100 C101 C96 169.1(2)
C99 C100 C101 C102 -179.2(3)
C145 C100 C101 C102 -4.4(4)
C97 C96 C101 C100 5.0(4)
C95 C96 C101 C100 -173.1(2)
C97 C96 C101 C102 -179.9(2)
C95 C96 C101 C102 2.0(3)
C95 N7 C102 N8 -167.8(2)
C95 N7 C102 C101 6.0(3)
C100 C101 C102 N8 -17.0(4)
C96 C101 C102 N8 168.7(2)
C100 C101 C102 N7 169.3(3)
C96 C101 C102 N7 -4.9(3)
N1 C71 N8 C102 -20.1(4)
C72 C71 N8 C102 169.7(2)
N7 C102 N8 C71 -17.8(4)
C101 C102 N8 C71 169.5(2)
C74 C73 C103 C104 135.5(3)
C72 C73 C103 C104 -38.6(4)
C74 C73 C103 C108 -38.4(3)
C72 C73 C103 C108 147.5(2)
C108 C103 C104 C105 -0.5(4)
C73 C103 C104 C105 -174.5(2)
C103 C104 C105 C106 -1.0(4)
C104 C105 C106 C107 1.5(4)
C105 C106 C107 C108 -0.6(4)
C106 C107 C108 C103 -0.9(4)
C104 C103 C108 C107 1.4(4)
C73 C103 C108 C107 175.5(2)
C75 C76 C109 C114 47.9(3)
C77 C76 C109 C114 -134.2(3)
C75 C76 C109 C110 -126.2(3)
C77 C76 C109 C110 51.7(4)
C114 C109 C110 C111 -1.0(4)
C76 C109 C110 C111 173.1(2)
C109 C110 C111 C112 1.5(4)
C110 C111 C112 C113 -0.5(4)
C111 C112 C113 C114 -0.9(4)
C112 C113 C114 C109 1.3(4)
C110 C109 C114 C113 -0.3(4)
C76 C109 C114 C113 -174.6(2)
C82 C81 C115 C116 -134.3(3)
C80 C81 C115 C116 43.5(4)
C82 C81 C115 C120 40.7(3)
C80 C81 C115 C120 -141.4(3)
C120 C115 C116 C117 -2.0(4)
C81 C115 C116 C117 173.1(2)
C115 C116 C117 C118 0.4(4)
C116 C117 C118 C119 1.4(4)
C117 C118 C119 C120 -1.5(4)
C118 C119 C120 C115 -0.1(4)
C116 C115 C120 C119 1.9(4)
C81 C115 C120 C119 -173.4(2)
C83 C84 C121 C122 -49.4(3)
C85 C84 C121 C122 134.5(3)
C83 C84 C121 C126 127.0(3)
C85 C84 C121 C126 -49.1(4)
C126 C121 C122 C123 0.1(4)
C84 C121 C122 C123 176.6(2)
C121 C122 C123 C124 -0.2(4)
C122 C123 C124 C125 0.2(4)
C123 C124 C125 C126 -0.1(4)
C124 C125 C126 C121 -0.1(4)
C122 C121 C126 C125 0.0(4)
C84 C121 C126 C125 -176.4(2)
C90 C89 C127 C128 132.1(3)
C88 C89 C127 C128 -39.9(4)
C90 C89 C127 C132 -39.9(4)
C88 C89 C127 C132 148.1(3)
C132 C127 C128 C129 1.5(4)
C89 C127 C128 C129 -170.8(2)
C127 C128 C129 C130 0.1(4)
C128 C129 C130 C131 -1.6(4)
C129 C130 C131 C132 1.5(4)
C130 C131 C132 C127 0.1(4)
C128 C127 C132 C131 -1.5(4)
C89 C127 C132 C131 170.6(2)
C91 C92 C133 C134 34.8(3)
C93 C92 C133 C134 -150.1(3)
C91 C92 C133 C138 -137.8(3)
C93 C92 C133 C138 37.3(4)
C138 C133 C134 C135 1.2(4)
C92 C133 C134 C135 -171.7(2)
C133 C134 C135 C136 -0.6(4)
C134 C135 C136 C137 -0.2(4)
C135 C136 C137 C138 0.4(4)
C136 C137 C138 C133 0.1(4)
C134 C133 C138 C137 -0.9(4)
C92 C133 C138 C137 171.8(2)
C98 C97 C139 C140 -123.1(3)
C96 C97 C139 C140 55.1(4)
C98 C97 C139 C144 52.1(3)
C96 C97 C139 C144 -129.8(3)
C144 C139 C140 C141 0.6(4)
C97 C139 C140 C141 175.8(3)
C139 C140 C141 C142 0.0(4)
C140 C141 C142 C143 -0.5(4)
C141 C142 C143 C144 0.2(4)
C142 C143 C144 C139 0.4(4)
C140 C139 C144 C143 -0.8(4)
C97 C139 C144 C143 -176.1(2)
C99 C100 C145 C150 -130.5(3)
C101 C100 C145 C150 54.8(4)
C99 C100 C145 C146 46.9(3)
C101 C100 C145 C146 -127.8(3)
C150 C145 C146 C147 -0.9(4)
C100 C145 C146 C147 -178.4(2)
C145 C146 C147 C148 0.8(4)
C146 C147 C148 C149 -0.1(4)
C147 C148 C149 C150 -0.5(4)
C148 C149 C150 C145 0.4(4)
C146 C145 C150 C149 0.3(4)
C100 C145 C150 C149 177.7(2)
C156 C151 C152 C153 1.0(5)
Br1 C151 C152 C153 -178.6(3)
C151 C152 C153 C154 0.5(5)
C152 C153 C154 C155 -1.6(5)
C153 C154 C155 C156 1.3(5)
C152 C151 C156 C155 -1.3(4)
Br1 C151 C156 C155 178.3(2)
C154 C155 C156 C151 0.1(4)
C162 C157 C158 C159 0.2(5)
Br2 C157 C158 C159 -178.8(2)
C157 C158 C159 C160 -0.8(5)
C158 C159 C160 C161 0.5(6)
C159 C160 C161 C162 0.4(6)
C158 C157 C162 C161 0.7(5)
Br2 C157 C162 C161 179.7(3)
C160 C161 C162 C157 -1.0(6)
C168 C163 C164 C165 0.3(5)
Br3 C163 C164 C165 -179.1(2)
C163 C164 C165 C166 0.1(5)
C164 C165 C166 C167 -0.7(5)
C165 C166 C167 C168 1.0(5)
C164 C163 C168 C167 0.0(5)
Br3 C163 C168 C167 179.3(2)
C166 C167 C168 C163 -0.6(5)
C174 C169 C170 C171 1(2)
Br4 C169 C170 C171 -178.8(9)
C169 C170 C171 C172 -1.3(18)
C170 C171 C172 C173 1.0(18)
C171 C172 C173 C174 -0.6(19)
C170 C169 C174 C173 -1(2)
Br4 C169 C174 C173 179.1(10)
C172 C173 C174 C169 0.5(19)
